data_7040867
loop_
_publ_author_name
'Zhang, Lei'
'Chimamkpam, Theresa'
'Onet, Camelia I.'
'Zhu, Nianyong'
'Cl\'erac, Rodolphe'
'Schmitt, Wolfgang'

_publ_section_title
;
 Anion-directed supramolecular chemistry modulating the magnetic
 properties of nanoscopic Mn coordination clusters: from polynuclear
 high-spin complexes to SMMs.
;
_journal_issue 44
_journal_name_full 'Dalton transactions (Cambridge, England : 2003)'
_journal_page_first 17705
_journal_page_last 17713
_journal_paper_doi 10.1039/c6dt02642g
_journal_volume 45
_journal_year 2016
_chemical_formula_sum 'C180 H330 Cl6 Mn24 N20 O90 P26'
_chemical_formula_weight 6551.10
_chemical_name_systematic
;
 ?
;
_space_group_crystal_system orthorhombic
_space_group_IT_number 62
_space_group_name_Hall '-P 2ac 2n'
_space_group_name_H-M_alt 'P n m a'
_symmetry_space_group_name_Hall '-P 2ac 2n'
_symmetry_space_group_name_H-M 'P n m a'
_atom_sites_solution_hydrogens geom
_atom_sites_solution_primary direct
_atom_sites_solution_secondary difmap
_audit_creation_method SHELXL-2014/7
_audit_update_record
;
2016-10-05 deposited with the CCDC.
2016-10-11 downloaded from the CCDC.
;
_cell_angle_alpha 90
_cell_angle_beta 90
_cell_angle_gamma 90
_cell_formula_units_Z 4
_cell_length_a 42.075(8)
_cell_length_b 46.492(9)
_cell_length_c 14.649(3)
_cell_measurement_reflns_used 8564
_cell_measurement_temperature 150(2)
_cell_measurement_theta_max 24.95
_cell_measurement_theta_min 2.45
_cell_volume 28656(10)
_computing_cell_refinement 'Bruker SMART'
_computing_data_collection 'Bruker SMART'
_computing_data_reduction 'Bruker SAINT'
_computing_molecular_graphics 'SHELXL-97 (Sheldrick, 1997)'
_computing_publication_material 'SHELXL-97 (Sheldrick, 1997)'
_computing_structure_refinement 'SHELXL-2014/7 (Sheldrick, 2014)'
_computing_structure_solution 'SHELXS-97 (Sheldrick, 1990)'
_diffrn_ambient_temperature 150(2)
_diffrn_measured_fraction_theta_full 0.999
_diffrn_measured_fraction_theta_max 0.999
_diffrn_measurement_device_type 'CCD area detector'
_diffrn_radiation_type MoK\a
_diffrn_radiation_wavelength 0.71073
_diffrn_reflns_av_R_equivalents 0.1232
_diffrn_reflns_av_unetI/netI 0.0806
_diffrn_reflns_Laue_measured_fraction_full 0.999
_diffrn_reflns_Laue_measured_fraction_max 0.999
_diffrn_reflns_limit_h_max 44
_diffrn_reflns_limit_h_min -50
_diffrn_reflns_limit_k_max 55
_diffrn_reflns_limit_k_min -55
_diffrn_reflns_limit_l_max 17
_diffrn_reflns_limit_l_min -17
_diffrn_reflns_number 164628
_diffrn_reflns_point_group_measured_fraction_full 0.999
_diffrn_reflns_point_group_measured_fraction_max 0.999
_diffrn_reflns_theta_full 25.020
_diffrn_reflns_theta_max 25.020
_diffrn_reflns_theta_min 0.876
_exptl_absorpt_coefficient_mu 1.295
_exptl_absorpt_correction_T_max 0.902
_exptl_absorpt_correction_T_min 0.843
_exptl_absorpt_correction_type multi-scan
_exptl_absorpt_process_details SADABS
_exptl_crystal_colour red
_exptl_crystal_density_diffrn 1.518
_exptl_crystal_density_method 'not measured'
_exptl_crystal_description block
_exptl_crystal_F_000 13448
_exptl_crystal_size_max 0.14
_exptl_crystal_size_mid 0.11
_exptl_crystal_size_min 0.08
_refine_diff_density_max 0.997
_refine_diff_density_min -0.987
_refine_diff_density_rms 0.130
_refine_ls_extinction_method none
_refine_ls_goodness_of_fit_ref 1.037
_refine_ls_hydrogen_treatment constr
_refine_ls_matrix_type full
_refine_ls_number_parameters 1460
_refine_ls_number_reflns 25616
_refine_ls_number_restraints 30
_refine_ls_restrained_S_all 1.037
_refine_ls_R_factor_all 0.1203
_refine_ls_R_factor_gt 0.0768
_refine_ls_shift/su_max 0.001
_refine_ls_shift/su_mean 0.000
_refine_ls_structure_factor_coef Fsqd
_refine_ls_weighting_details 'w=1/[\s^2^(Fo^2^)+(0.0721P)^2^+185.0881P] where P=(Fo^2^+2Fc^2^)/3'
_refine_ls_weighting_scheme calc
_refine_ls_wR_factor_gt 0.1667
_refine_ls_wR_factor_ref 0.1894
_reflns_Friedel_coverage 0.000
_reflns_number_gt 17317
_reflns_number_total 25616
_reflns_threshold_expression 'I > 2\s(I)'
_cod_data_source_file c6dt02642g2.cif
_cod_data_source_block I
_cod_depositor_comments 'Adding full bibliography for 7040867--7040870.cif.'
_cod_database_code 7040867
_shelx_shelxl_version_number 2014/7
_shelx_space_group_comment
;
The symmetry employed for this shelxl refinement is uniquely defined
by the following loop, which should always be used as a source of
symmetry information in preference to the above space-group names.
They are only intended as comments.
;

loop_
_space_group_symop_operation_xyz
'x, y, z'
'-x+1/2, -y, z+1/2'
'x+1/2, -y+1/2, -z+1/2'
'-x, y+1/2, -z'
'-x, -y, -z'
'x-1/2, y, -z-1/2'
'-x-1/2, y-1/2, z-1/2'
'x, -y-1/2, z'

loop_
_atom_site_label
_atom_site_type_symbol
_atom_site_fract_x
_atom_site_fract_y
_atom_site_fract_z
_atom_site_U_iso_or_equiv
_atom_site_adp_type
_atom_site_occupancy
_atom_site_site_symmetry_order
_atom_site_calc_flag
_atom_site_refinement_flags_posn
_atom_site_refinement_flags_adp
_atom_site_refinement_flags_occupancy
_atom_site_disorder_assembly
_atom_site_disorder_group
Mn1 Mn 0.06161(2) 0.05581(2) 0.75039(7) 0.0234(2) Uani 1 1 d D . . . .
Mn2 Mn 0.12737(2) 0.12013(2) 0.86073(7) 0.0237(2) Uani 1 1 d . . . . .
Mn3 Mn 0.20079(2) 0.09289(3) 0.66384(8) 0.0296(3) Uani 1 1 d . . . . .
Mn4 Mn 0.10580(2) 0.11841(3) 0.56634(7) 0.0278(3) Uani 1 1 d . . . . .
Mn5 Mn 0.13467(3) 0.02741(3) 0.55755(8) 0.0334(3) Uani 1 1 d D . . . .
Mn6 Mn 0.15627(3) 0.02988(2) 0.84920(8) 0.0291(3) Uani 1 1 d D . . . .
Mn7 Mn 0.33839(3) 0.21230(2) 0.12826(8) 0.0284(3) Uani 1 1 d . . . . .
Mn8 Mn 0.45388(2) 0.21578(2) 0.20450(7) 0.0181(2) Uani 1 1 d . . . . .
Mn9 Mn 0.39365(2) 0.18106(2) 0.27091(7) 0.0183(2) Uani 1 1 d . . . . .
Mn10 Mn 0.33334(2) 0.21469(2) 0.35651(7) 0.0171(2) Uani 1 1 d . . . . .
Mn11 Mn 0.37825(3) 0.2500 0.49666(9) 0.0168(3) Uani 1 2 d S T P . .
Mn12 Mn 0.39134(3) 0.2500 0.25773(9) 0.0173(3) Uani 1 2 d S T P . .
Mn13 Mn 0.43844(2) 0.21535(2) 0.42261(6) 0.0169(2) Uani 1 1 d . . . . .
Cl1 Cl 0.13085(4) 0.07338(4) 0.70883(12) 0.0297(4) Uani 1 1 d . . . . .
Cl2 Cl 0.48210(5) 0.2500 0.34528(16) 0.0230(5) Uani 1 2 d S T P . .
Cl3 Cl 0.30131(5) 0.2500 0.24866(16) 0.0253(5) Uani 1 2 d S T P . .
Cl4 Cl 0.37958(4) 0.19286(4) 0.46432(11) 0.0212(4) Uani 1 1 d . . . . .
P1 P 0.19905(5) 0.02436(5) 0.67183(16) 0.0377(5) Uani 1 1 d . . . . .
P2 P 0.15869(4) 0.14930(4) 0.68548(14) 0.0287(4) Uani 1 1 d . . . . .
P3 P 0.09773(4) 0.06263(4) 0.94003(13) 0.0263(4) Uani 1 1 d . . . . .
P4 P 0.06833(4) 0.05997(5) 0.53500(13) 0.0290(5) Uani 1 1 d . . . . .
P5 P 0.06347(4) 0.12410(4) 0.74567(13) 0.0257(4) Uani 1 1 d . . . . .
P6 P 0.16418(5) 0.08505(5) 0.47578(14) 0.0368(5) Uani 1 1 d . . . . .
P7 P 0.10257(5) -0.00122(4) 0.73082(15) 0.0318(5) Uani 1 1 d . . . . .
P8 P 0.19398(4) 0.08811(4) 0.88048(13) 0.0270(4) Uani 1 1 d . U . . .
P9 P 0.40398(4) 0.18868(4) 0.04019(12) 0.0261(4) Uani 1 1 d . . . . .
P10 P 0.32608(4) 0.16031(4) 0.24932(13) 0.0219(4) Uani 1 1 d . . . . .
P11 P 0.48728(6) 0.2500 0.05810(16) 0.0219(6) Uani 1 2 d S T P . .
P12 P 0.44036(6) 0.2500 0.59341(16) 0.0167(5) Uani 1 2 d S T P . .
P13 P 0.30815(6) 0.2500 0.51298(16) 0.0187(5) Uani 1 2 d S T P . .
P14 P 0.45947(4) 0.16319(4) 0.32403(12) 0.0207(4) Uani 1 1 d . . . . .
P15 P 0.29425(8) 0.2548(4) -0.0068(3) 0.034(4) Uani 0.5 1 d . . P . .
C1 C 0.23239(19) 0.0003(2) 0.6546(7) 0.049(2) Uani 1 1 d . . . . .
C2 C 0.2209(3) -0.0307(2) 0.6689(11) 0.112(6) Uani 1 1 d . . . . .
H2A H 0.2040 -0.0350 0.6250 0.168 Uiso 1 1 calc R U . . .
H2B H 0.2386 -0.0440 0.6596 0.168 Uiso 1 1 calc R U . . .
H2C H 0.2127 -0.0328 0.7311 0.168 Uiso 1 1 calc R U . . .
C3 C 0.2440(3) 0.0031(3) 0.5557(9) 0.100(5) Uani 1 1 d . . . . .
H3A H 0.2267 -0.0020 0.5138 0.151 Uiso 1 1 calc R U . . .
H3B H 0.2507 0.0230 0.5443 0.151 Uiso 1 1 calc R U . . .
H3C H 0.2621 -0.0098 0.5458 0.151 Uiso 1 1 calc R U . . .
C4 C 0.2584(3) 0.0080(3) 0.7204(8) 0.086(4) Uani 1 1 d . . . . .
H4A H 0.2652 0.0278 0.7095 0.129 Uiso 1 1 calc R U . . .
H4B H 0.2505 0.0061 0.7831 0.129 Uiso 1 1 calc R U . . .
H4C H 0.2765 -0.0050 0.7115 0.129 Uiso 1 1 calc R U . . .
C5 C 0.1708(2) 0.1865(2) 0.6731(6) 0.049(2) Uani 1 1 d . . . . .
C6 C 0.1421(3) 0.2051(2) 0.6853(16) 0.182(11) Uani 1 1 d . . . . .
H6A H 0.1261 0.2001 0.6393 0.272 Uiso 1 1 calc R U . . .
H6B H 0.1332 0.2021 0.7464 0.272 Uiso 1 1 calc R U . . .
H6C H 0.1482 0.2254 0.6782 0.272 Uiso 1 1 calc R U . . .
C7 C 0.1844(4) 0.1912(3) 0.5779(7) 0.109(6) Uani 1 1 d . . . . .
H7A H 0.1682 0.1867 0.5321 0.164 Uiso 1 1 calc R U . . .
H7B H 0.1910 0.2113 0.5713 0.164 Uiso 1 1 calc R U . . .
H7C H 0.2028 0.1786 0.5690 0.164 Uiso 1 1 calc R U . . .
C8 C 0.1959(3) 0.1934(3) 0.7423(7) 0.086(4) Uani 1 1 d . . . . .
H8A H 0.2143 0.1809 0.7328 0.129 Uiso 1 1 calc R U . . .
H8B H 0.2023 0.2135 0.7356 0.129 Uiso 1 1 calc R U . . .
H8C H 0.1874 0.1903 0.8038 0.129 Uiso 1 1 calc R U . . .
C9 C 0.08117(19) 0.05615(18) 1.0528(5) 0.0359(19) Uani 1 1 d . . . . .
C10 C 0.0509(4) 0.0728(3) 1.0627(9) 0.138(8) Uani 1 1 d . . . . .
H10A H 0.0359 0.0669 1.0152 0.208 Uiso 1 1 calc R U . . .
H10B H 0.0417 0.0691 1.1230 0.208 Uiso 1 1 calc R U . . .
H10C H 0.0554 0.0934 1.0565 0.208 Uiso 1 1 calc R U . . .
C11 C 0.0731(4) 0.0251(2) 1.0609(9) 0.117(6) Uani 1 1 d . . . . .
H11A H 0.0576 0.0199 1.0136 0.176 Uiso 1 1 calc R U . . .
H11B H 0.0924 0.0135 1.0533 0.176 Uiso 1 1 calc R U . . .
H11C H 0.0639 0.0214 1.1212 0.176 Uiso 1 1 calc R U . . .
C12 C 0.1042(4) 0.0645(5) 1.1227(7) 0.205(13) Uani 1 1 d . . . . .
H12A H 0.1092 0.0850 1.1162 0.307 Uiso 1 1 calc R U . . .
H12B H 0.0951 0.0610 1.1833 0.307 Uiso 1 1 calc R U . . .
H12C H 0.1236 0.0531 1.1154 0.307 Uiso 1 1 calc R U . . .
C13 C 0.03815(19) 0.0539(2) 0.4499(5) 0.041(2) Uani 1 1 d . . . . .
C14 C 0.0099(2) 0.0733(3) 0.4674(7) 0.102(5) Uani 1 1 d . . . . .
H14A H 0.0011 0.0693 0.5281 0.153 Uiso 1 1 calc R U . . .
H14B H 0.0167 0.0935 0.4645 0.153 Uiso 1 1 calc R U . . .
H14C H -0.0064 0.0699 0.4210 0.153 Uiso 1 1 calc R U . . .
C15 C 0.0277(3) 0.0224(3) 0.4541(9) 0.115(6) Uani 1 1 d . . . . .
H15A H 0.0461 0.0099 0.4427 0.172 Uiso 1 1 calc R U . . .
H15B H 0.0190 0.0182 0.5146 0.172 Uiso 1 1 calc R U . . .
H15C H 0.0115 0.0188 0.4076 0.172 Uiso 1 1 calc R U . . .
C16 C 0.0521(2) 0.0598(2) 0.3558(5) 0.050(2) Uani 1 1 d . . . . .
H16A H 0.0703 0.0471 0.3452 0.075 Uiso 1 1 calc R U . . .
H16B H 0.0359 0.0563 0.3090 0.075 Uiso 1 1 calc R U . . .
H16C H 0.0591 0.0799 0.3525 0.075 Uiso 1 1 calc R U . . .
C17 C 0.03118(18) 0.14901(17) 0.7663(5) 0.0319(18) Uani 1 1 d . . . . .
C18 C 0.0181(2) 0.1444(3) 0.8612(7) 0.079(4) Uani 1 1 d . . . . .
H18A H 0.0095 0.1248 0.8660 0.118 Uiso 1 1 calc R U . . .
H18B H 0.0352 0.1469 0.9060 0.118 Uiso 1 1 calc R U . . .
H18C H 0.0012 0.1584 0.8731 0.118 Uiso 1 1 calc R U . . .
C19 C 0.0058(2) 0.1446(2) 0.6946(8) 0.080(4) Uani 1 1 d . . . . .
H19A H 0.0150 0.1478 0.6339 0.120 Uiso 1 1 calc R U . . .
H19B H -0.0024 0.1250 0.6986 0.120 Uiso 1 1 calc R U . . .
H19C H -0.0115 0.1583 0.7047 0.120 Uiso 1 1 calc R U . . .
C20 C 0.0444(2) 0.17910(19) 0.7590(8) 0.064(3) Uani 1 1 d . . . . .
H20A H 0.0529 0.1821 0.6974 0.096 Uiso 1 1 calc R U . . .
H20B H 0.0275 0.1931 0.7710 0.096 Uiso 1 1 calc R U . . .
H20C H 0.0615 0.1816 0.8038 0.096 Uiso 1 1 calc R U . . .
C21 C 0.1799(2) 0.0894(3) 0.3616(6) 0.055(3) Uani 1 1 d . . . . .
C22 C 0.1542(4) 0.0814(6) 0.2955(8) 0.234(15) Uani 1 1 d . . . . .
H22A H 0.1479 0.0614 0.3057 0.351 Uiso 1 1 calc R U . . .
H22B H 0.1358 0.0940 0.3046 0.351 Uiso 1 1 calc R U . . .
H22C H 0.1621 0.0836 0.2330 0.351 Uiso 1 1 calc R U . . .
C23 C 0.2090(3) 0.0701(3) 0.3509(8) 0.099(5) Uani 1 1 d . . . . .
H23A H 0.2253 0.0759 0.3951 0.149 Uiso 1 1 calc R U . . .
H23B H 0.2030 0.0500 0.3620 0.149 Uiso 1 1 calc R U . . .
H23C H 0.2175 0.0720 0.2889 0.149 Uiso 1 1 calc R U . . .
C24 C 0.1894(3) 0.1203(3) 0.3450(8) 0.079(4) Uani 1 1 d . . . . .
H24A H 0.2062 0.1257 0.3880 0.118 Uiso 1 1 calc R U . . .
H24B H 0.1972 0.1224 0.2824 0.118 Uiso 1 1 calc R U . . .
H24C H 0.1709 0.1328 0.3540 0.118 Uiso 1 1 calc R U . . .
C25 C 0.0881(2) -0.03776(18) 0.7436(7) 0.046(2) Uani 1 1 d . . . . .
C26 C 0.0749(4) -0.0412(3) 0.8365(10) 0.111(5) Uani 1 1 d . . . . .
H26A H 0.0574 -0.0275 0.8453 0.167 Uiso 1 1 calc R U . . .
H26B H 0.0669 -0.0608 0.8441 0.167 Uiso 1 1 calc R U . . .
H26C H 0.0915 -0.0375 0.8818 0.167 Uiso 1 1 calc R U . . .
C27 C 0.0622(3) -0.0428(2) 0.6735(10) 0.098(5) Uani 1 1 d . . . . .
H27A H 0.0710 -0.0405 0.6120 0.146 Uiso 1 1 calc R U . . .
H27B H 0.0537 -0.0623 0.6805 0.146 Uiso 1 1 calc R U . . .
H27C H 0.0451 -0.0288 0.6827 0.146 Uiso 1 1 calc R U . . .
C28 C 0.1151(3) -0.0588(2) 0.7293(10) 0.088(4) Uani 1 1 d . . . . .
H28A H 0.1238 -0.0564 0.6677 0.132 Uiso 1 1 calc R U . . .
H28B H 0.1318 -0.0551 0.7744 0.132 Uiso 1 1 calc R U . . .
H28C H 0.1072 -0.0785 0.7367 0.132 Uiso 1 1 calc R U . . .
C29 C 0.22476(17) 0.09564(17) 0.9652(5) 0.0296(17) Uani 1 1 d . U . . .
C30 C 0.2122(2) 0.0892(2) 1.0594(6) 0.055(3) Uani 1 1 d . . . . .
H30A H 0.2063 0.0688 1.0632 0.083 Uiso 1 1 calc R U . . .
H30B H 0.2287 0.0934 1.1048 0.083 Uiso 1 1 calc R U . . .
H30C H 0.1935 0.1011 1.0715 0.083 Uiso 1 1 calc R U . . .
C31 C 0.2342(2) 0.1271(2) 0.9564(7) 0.063(3) Uani 1 1 d . . . . .
H31A H 0.2423 0.1307 0.8947 0.095 Uiso 1 1 calc R U . . .
H31B H 0.2156 0.1393 0.9678 0.095 Uiso 1 1 calc R U . . .
H31C H 0.2508 0.1316 1.0011 0.095 Uiso 1 1 calc R U . . .
C32 C 0.25346(19) 0.0766(2) 0.9449(6) 0.049(2) Uani 1 1 d . . . . .
H32A H 0.2615 0.0809 0.8837 0.074 Uiso 1 1 calc R U . . .
H32B H 0.2702 0.0804 0.9900 0.074 Uiso 1 1 calc R U . . .
H32C H 0.2471 0.0563 0.9481 0.074 Uiso 1 1 calc R U . . .
N1 N 0.00998(13) 0.0470(2) 0.7861(6) 0.028(5) Uiso 0.647(9) 1 d DG . P A 1
C33 C -0.00780(19) 0.02913(19) 0.7296(5) 0.045(4) Uiso 0.647(9) 1 d G . P A 1
H33 H 0.0024 0.0185 0.6826 0.054 Uiso 0.647(9) 1 calc R U P A 1
C34 C -0.04045(19) 0.0268(2) 0.7421(6) 0.064(5) Uiso 0.647(9) 1 d G . P A 1
H34 H -0.0526 0.0146 0.7036 0.077 Uiso 0.647(9) 1 calc R U P A 1
C35 C -0.05532(13) 0.0424(2) 0.8110(7) 0.061(4) Uiso 0.647(9) 1 d G . P A 1
H35 H -0.0776 0.0408 0.8195 0.073 Uiso 0.647(9) 1 calc R U P A 1
C36 C -0.0375(2) 0.06022(19) 0.8674(6) 0.048(4) Uiso 0.647(9) 1 d G . P A 1
H36 H -0.0477 0.0708 0.9145 0.058 Uiso 0.647(9) 1 calc R U P A 1
C37 C -0.00489(19) 0.06253(19) 0.8549(6) 0.048(4) Uiso 0.647(9) 1 d G . P A 1
H37 H 0.0073 0.0747 0.8935 0.058 Uiso 0.647(9) 1 calc R U P A 1
N1' N 0.0112(3) 0.0432(4) 0.7804(11) 0.034(11) Uiso 0.353(9) 1 d DG . P A 2
C33' C -0.0127(4) 0.0593(4) 0.7392(10) 0.045(7) Uiso 0.353(9) 1 d G . P A 2
H33' H -0.0085 0.0694 0.6843 0.054 Uiso 0.353(9) 1 calc R U P A 2
C34' C -0.0427(3) 0.0605(4) 0.7785(13) 0.067(9) Uiso 0.353(9) 1 d G . P A 2
H34' H -0.0591 0.0715 0.7504 0.081 Uiso 0.353(9) 1 calc R U P A 2
C35' C -0.0489(3) 0.0456(5) 0.8589(13) 0.074(10) Uiso 0.353(9) 1 d G . P A 2
H35' H -0.0694 0.0465 0.8858 0.089 Uiso 0.353(9) 1 calc R U P A 2
C36' C -0.0250(4) 0.0296(4) 0.9001(11) 0.085(11) Uiso 0.353(9) 1 d G . P A 2
H36' H -0.0292 0.0194 0.9550 0.102 Uiso 0.353(9) 1 calc R U P A 2
C37' C 0.0050(4) 0.0283(4) 0.8608(12) 0.060(8) Uiso 0.353(9) 1 d G . P A 2
H37' H 0.0214 0.0174 0.8889 0.072 Uiso 0.353(9) 1 calc R U P A 2
N2 N 0.12764(14) 0.15332(11) 0.9701(3) 0.0386(17) Uani 1 1 d G . . . .
C38 C 0.1226(2) 0.18211(13) 0.9491(4) 0.095(4) Uani 1 1 d G . . . .
H38 H 0.1152 0.1874 0.8902 0.114 Uiso 1 1 calc R U . . .
C39 C 0.1284(2) 0.20319(10) 1.0143(6) 0.120(6) Uani 1 1 d G . . . .
H39 H 0.1250 0.2229 0.9999 0.143 Uiso 1 1 calc R U . . .
C40 C 0.1393(2) 0.19548(15) 1.1005(5) 0.094(4) Uani 1 1 d G . . . .
H40 H 0.1432 0.2099 1.1450 0.113 Uiso 1 1 calc R U . . .
C41 C 0.1443(2) 0.16669(18) 1.1215(4) 0.087(4) Uani 1 1 d G . . . .
H41 H 0.1517 0.1614 1.1804 0.104 Uiso 1 1 calc R U . . .
C42 C 0.13849(18) 0.14561(12) 1.0564(4) 0.078(3) Uani 1 1 d G . . . .
H42 H 0.1419 0.1259 1.0707 0.093 Uiso 1 1 calc R U . . .
N3 N 0.24948(10) 0.11081(12) 0.6274(4) 0.0434(19) Uani 1 1 d G . . . .
C43 C 0.25081(13) 0.13142(14) 0.5588(4) 0.068(3) Uani 1 1 d G . . . .
H43 H 0.2324 0.1357 0.5238 0.081 Uiso 1 1 calc R U . . .
C44 C 0.27911(17) 0.14582(13) 0.5413(4) 0.060(3) Uani 1 1 d G . . . .
H44 H 0.2800 0.1599 0.4944 0.072 Uiso 1 1 calc R U . . .
C45 C 0.30608(13) 0.13962(15) 0.5924(5) 0.078(4) Uani 1 1 d G . . . .
H45 H 0.3254 0.1495 0.5805 0.094 Uiso 1 1 calc R U . . .
C46 C 0.30475(11) 0.11902(17) 0.6611(5) 0.094(5) Uani 1 1 d G . . . .
H46 H 0.3232 0.1148 0.6960 0.113 Uiso 1 1 calc R U . . .
C47 C 0.27645(13) 0.10462(13) 0.6786(4) 0.062(3) Uani 1 1 d G . . . .
H47 H 0.2755 0.0905 0.7255 0.074 Uiso 1 1 calc R U . . .
N4 N 0.08777(10) 0.14885(10) 0.4622(3) 0.0357(16) Uani 1 1 d G . . . .
C48 C 0.10884(9) 0.16388(13) 0.4068(4) 0.050(2) Uani 1 1 d G . . . .
H48 H 0.1311 0.1627 0.4176 0.060 Uiso 1 1 calc R U . . .
C49 C 0.09739(15) 0.18069(13) 0.3355(4) 0.062(3) Uani 1 1 d G . . . .
H49 H 0.1118 0.1910 0.2977 0.074 Uiso 1 1 calc R U . . .
C50 C 0.06488(16) 0.18247(12) 0.3197(3) 0.063(3) Uani 1 1 d G . . . .
H50 H 0.0571 0.1940 0.2710 0.075 Uiso 1 1 calc R U . . .
C51 C 0.04381(11) 0.16744(14) 0.3750(4) 0.056(3) Uani 1 1 d G . . . .
H51 H 0.0216 0.1687 0.3642 0.067 Uiso 1 1 calc R U . . .
C52 C 0.05526(10) 0.15063(12) 0.4463(4) 0.046(2) Uani 1 1 d G . . . .
H52 H 0.0409 0.1404 0.4841 0.055 Uiso 1 1 calc R U . . .
N5 N 0.1384(4) -0.0021(3) 0.4378(9) 0.026(6) Uiso 0.363(16) 1 d DG . P B 1
C53 C 0.1335(4) 0.0051(3) 0.3468(10) 0.049(7) Uiso 0.363(16) 1 d G . P B 1
H53 H 0.1276 0.0242 0.3309 0.059 Uiso 0.363(16) 1 calc R U P B 1
C54 C 0.1372(5) -0.0156(4) 0.2791(8) 0.068(9) Uiso 0.363(16) 1 d G . P B 1
H54 H 0.1338 -0.0106 0.2169 0.082 Uiso 0.363(16) 1 calc R U P B 1
C55 C 0.1458(5) -0.0435(4) 0.3023(10) 0.071(10) Uiso 0.363(16) 1 d G . P B 1
H55 H 0.1483 -0.0576 0.2560 0.086 Uiso 0.363(16) 1 calc R U P B 1
C56 C 0.1507(5) -0.0507(3) 0.3933(12) 0.061(8) Uiso 0.363(16) 1 d G . P B 1
H56 H 0.1565 -0.0698 0.4092 0.073 Uiso 0.363(16) 1 calc R U P B 1
C57 C 0.1470(4) -0.0301(3) 0.4610(8) 0.028(5) Uiso 0.363(16) 1 d G . P B 1
H57 H 0.1503 -0.0350 0.5232 0.034 Uiso 0.363(16) 1 calc R U P B 1
N5' N 0.1389(5) -0.0108(4) 0.4618(12) 0.032(8) Uiso 0.379(17) 1 d DG . P B 2
C53' C 0.1516(5) -0.0371(4) 0.4878(11) 0.096(10) Uiso 0.379(17) 1 d G U P B 2
H53' H 0.1612 -0.0392 0.5461 0.115 Uiso 0.379(17) 1 calc R U P B 2
C54' C 0.1503(5) -0.0605(4) 0.4285(16) 0.072(9) Uiso 0.379(17) 1 d G U P B 2
H54' H 0.1590 -0.0785 0.4463 0.086 Uiso 0.379(17) 1 calc R U P B 2
C55' C 0.1363(6) -0.0574(4) 0.3432(16) 0.096(10) Uiso 0.379(17) 1 d G U P B 2
H55' H 0.1354 -0.0734 0.3027 0.115 Uiso 0.379(17) 1 calc R U P B 2
C56' C 0.1235(6) -0.0311(5) 0.3171(13) 0.094(11) Uiso 0.379(17) 1 d G U P B 2
H56' H 0.1139 -0.0290 0.2588 0.113 Uiso 0.379(17) 1 calc R U P B 2
C57' C 0.1248(5) -0.0078(4) 0.3764(14) 0.060(8) Uiso 0.379(17) 1 d G U P B 2
H57' H 0.1161 0.0102 0.3586 0.072 Uiso 0.379(17) 1 calc R U P B 2
N5" N 0.1338(7) -0.0079(5) 0.4541(18) 0.040(15) Uiso 0.260(10) 1 d G . P B 3
C53" C 0.1624(5) -0.0171(6) 0.4167(19) 0.070(13) Uiso 0.260(10) 1 d G . P B 3
H53" H 0.1811 -0.0060 0.4251 0.084 Uiso 0.260(10) 1 calc R U P B 3
C54" C 0.1636(5) -0.0426(6) 0.3670(18) 0.069(13) Uiso 0.260(10) 1 d G . P B 3
H54" H 0.1832 -0.0488 0.3414 0.083 Uiso 0.260(10) 1 calc R U P B 3
C55" C 0.1362(6) -0.0588(5) 0.3547(18) 0.050(12) Uiso 0.260(10) 1 d G . P B 3
H55" H 0.1371 -0.0762 0.3207 0.061 Uiso 0.260(10) 1 calc R U P B 3
C56" C 0.1076(5) -0.0496(5) 0.3921(18) 0.066(12) Uiso 0.260(10) 1 d G . P B 3
H56" H 0.0889 -0.0607 0.3837 0.079 Uiso 0.260(10) 1 calc R U P B 3
C57" C 0.1064(5) -0.0242(6) 0.4418(17) 0.058(11) Uiso 0.260(10) 1 d G . P B 3
H57" H 0.0869 -0.0179 0.4674 0.069 Uiso 0.260(10) 1 calc R U P B 3
N6 N 0.1692(2) -0.00147(18) 0.9632(6) 0.035(3) Uiso 0.607(9) 1 d DG . P C 1
C58 C 0.1718(2) -0.0306(2) 0.9433(5) 0.055(4) Uiso 0.607(9) 1 d G . P C 1
H58 H 0.1740 -0.0368 0.8818 0.066 Uiso 0.607(9) 1 calc R U P C 1
C59 C 0.1712(3) -0.05073(15) 1.0135(8) 0.068(5) Uiso 0.607(9) 1 d G . P C 1
H59 H 0.1730 -0.0706 0.9999 0.081 Uiso 0.607(9) 1 calc R U P C 1
C60 C 0.1680(3) -0.0417(2) 1.1035(6) 0.085(6) Uiso 0.607(9) 1 d G . P C 1
H60 H 0.1676 -0.0555 1.1514 0.101 Uiso 0.607(9) 1 calc R U P C 1
C61 C 0.1653(3) -0.0126(2) 1.1233(5) 0.071(5) Uiso 0.607(9) 1 d G . P C 1
H61 H 0.1631 -0.0064 1.1848 0.085 Uiso 0.607(9) 1 calc R U P C 1
C62 C 0.1659(2) 0.00755(16) 1.0532(7) 0.053(4) Uiso 0.607(9) 1 d G . P C 1
H62 H 0.1641 0.0275 1.0667 0.063 Uiso 0.607(9) 1 calc R U P C 1
N6' N 0.1713(3) -0.0078(2) 0.9358(9) 0.022(4) Uiso 0.393(9) 1 d DG . P C 2
C58' C 0.2015(3) -0.0201(3) 0.9342(11) 0.071(8) Uiso 0.393(9) 1 d G . P C 2
H58' H 0.2181 -0.0110 0.9013 0.085 Uiso 0.393(9) 1 calc R U P C 2
C59' C 0.2072(3) -0.0456(3) 0.9806(12) 0.077(9) Uiso 0.393(9) 1 d G . P C 2
H59' H 0.2277 -0.0540 0.9795 0.093 Uiso 0.393(9) 1 calc R U P C 2
C60' C 0.1827(4) -0.0589(3) 1.0287(11) 0.064(8) Uiso 0.393(9) 1 d G . P C 2
H60' H 0.1866 -0.0764 1.0604 0.077 Uiso 0.393(9) 1 calc R U P C 2
C61' C 0.1526(4) -0.0466(3) 1.0303(11) 0.057(7) Uiso 0.393(9) 1 d G . P C 2
H61' H 0.1359 -0.0557 1.0632 0.068 Uiso 0.393(9) 1 calc R U P C 2
C62' C 0.1469(3) -0.0211(3) 0.9839(11) 0.067(8) Uiso 0.393(9) 1 d G . P C 2
H62' H 0.1263 -0.0127 0.9850 0.081 Uiso 0.393(9) 1 calc R U P C 2
C63 C 0.41661(18) 0.15493(19) -0.0062(5) 0.036(2) Uani 1 1 d . . . . .
C64 C 0.4532(2) 0.1537(3) 0.0046(7) 0.084(4) Uani 1 1 d . . . . .
H64A H 0.4629 0.1698 -0.0284 0.127 Uiso 1 1 calc R U . . .
H64B H 0.4587 0.1550 0.0695 0.127 Uiso 1 1 calc R U . . .
H64C H 0.4611 0.1355 -0.0203 0.127 Uiso 1 1 calc R U . . .
C65 C 0.4087(2) 0.1534(2) -0.1089(5) 0.049(2) Uani 1 1 d . . . . .
H65A H 0.4194 0.1692 -0.1410 0.073 Uiso 1 1 calc R U . . .
H65B H 0.4159 0.1350 -0.1337 0.073 Uiso 1 1 calc R U . . .
H65C H 0.3856 0.1551 -0.1174 0.073 Uiso 1 1 calc R U . . .
C66 C 0.4001(3) 0.1306(2) 0.0433(6) 0.075(4) Uani 1 1 d . . . . .
H66A H 0.4051 0.1316 0.1085 0.112 Uiso 1 1 calc R U . . .
H66B H 0.3770 0.1323 0.0349 0.112 Uiso 1 1 calc R U . . .
H66C H 0.4073 0.1122 0.0186 0.112 Uiso 1 1 calc R U . . .
C67 C 0.30578(17) 0.12576(16) 0.2496(5) 0.0297(17) Uani 1 1 d . . . . .
C68 C 0.3162(2) 0.10820(19) 0.3314(6) 0.046(2) Uani 1 1 d . . . . .
H68A H 0.3392 0.1051 0.3287 0.069 Uiso 1 1 calc R U . . .
H68B H 0.3108 0.1185 0.3876 0.069 Uiso 1 1 calc R U . . .
H68C H 0.3053 0.0896 0.3308 0.069 Uiso 1 1 calc R U . . .
C69 C 0.3151(2) 0.11032(18) 0.1609(6) 0.045(2) Uani 1 1 d . . . . .
H69A H 0.3381 0.1071 0.1601 0.068 Uiso 1 1 calc R U . . .
H69B H 0.3040 0.0918 0.1575 0.068 Uiso 1 1 calc R U . . .
H69C H 0.3090 0.1222 0.1085 0.068 Uiso 1 1 calc R U . . .
C70 C 0.27034(19) 0.1309(2) 0.2517(7) 0.049(2) Uani 1 1 d . . . . .
H70A H 0.2641 0.1422 0.1983 0.074 Uiso 1 1 calc R U . . .
H70B H 0.2592 0.1124 0.2506 0.074 Uiso 1 1 calc R U . . .
H70C H 0.2647 0.1413 0.3074 0.074 Uiso 1 1 calc R U . . .
C71 C 0.5253(2) 0.2500 -0.0002(7) 0.028(2) Uani 1 2 d S T P . .
C72 C 0.5518(2) 0.2500 0.0701(8) 0.044(3) Uani 1 2 d S T P . .
H72A H 0.5504 0.2326 0.1074 0.066 Uiso 0.5 1 calc R U P . .
H72B H 0.5724 0.2505 0.0388 0.066 Uiso 1 2 calc R U P . .
H72C H 0.5498 0.2670 0.1094 0.066 Uiso 0.5 1 calc R U P . .
C73 C 0.52734(18) 0.22272(19) -0.0589(5) 0.041(2) Uani 1 1 d . . . . .
H73A H 0.5102 0.2228 -0.1041 0.061 Uiso 1 1 calc R U . . .
H73B H 0.5479 0.2222 -0.0903 0.061 Uiso 1 1 calc R U . . .
H73C H 0.5253 0.2057 -0.0197 0.061 Uiso 1 1 calc R U . . .
C74 C 0.4583(2) 0.2500 0.7057(6) 0.022(2) Uani 1 2 d S T P . .
C75 C 0.4946(2) 0.2500 0.6918(7) 0.027(2) Uani 1 2 d S T P . .
H75A H 0.5009 0.2675 0.6592 0.041 Uiso 0.5 1 calc R U P . .
H75B H 0.5052 0.2494 0.7513 0.041 Uiso 1 2 calc R U P . .
H75C H 0.5008 0.2331 0.6559 0.041 Uiso 0.5 1 calc R U P . .
C76 C 0.44780(18) 0.22281(17) 0.7565(5) 0.0314(18) Uani 1 1 d . . . . .
H76A H 0.4548 0.2058 0.7226 0.047 Uiso 1 1 calc R U . . .
H76B H 0.4573 0.2226 0.8176 0.047 Uiso 1 1 calc R U . . .
H76C H 0.4246 0.2226 0.7617 0.047 Uiso 1 1 calc R U . . .
C77 C 0.2774(2) 0.2500 0.6010(7) 0.026(2) Uani 1 2 d S T P . .
C78 C 0.2815(2) 0.22300(19) 0.6578(6) 0.050(3) Uani 1 1 d . . . . .
H78A H 0.2787 0.2060 0.6188 0.075 Uiso 1 1 calc R U . . .
H78B H 0.3028 0.2228 0.6846 0.075 Uiso 1 1 calc R U . . .
H78C H 0.2655 0.2227 0.7066 0.075 Uiso 1 1 calc R U . . .
C79 C 0.2450(3) 0.2500 0.5546(8) 0.052(4) Uani 1 2 d S T P . .
H79A H 0.2427 0.2675 0.5182 0.077 Uiso 0.5 1 calc R U P . .
H79B H 0.2432 0.2331 0.5148 0.077 Uiso 0.5 1 calc R U P . .
H79C H 0.2283 0.2493 0.6011 0.077 Uiso 1 2 calc R U P . .
C80 C 0.48345(16) 0.13149(15) 0.3411(5) 0.0238(16) Uani 1 1 d . . . . .
C81 C 0.51757(17) 0.14170(18) 0.3651(5) 0.0346(19) Uani 1 1 d . . . . .
H81A H 0.5170 0.1531 0.4213 0.052 Uiso 1 1 calc R U . . .
H81B H 0.5313 0.1249 0.3739 0.052 Uiso 1 1 calc R U . . .
H81C H 0.5259 0.1535 0.3151 0.052 Uiso 1 1 calc R U . . .
C82 C 0.4833(2) 0.11362(17) 0.2537(6) 0.040(2) Uani 1 1 d . . . . .
H82A H 0.4921 0.1250 0.2035 0.060 Uiso 1 1 calc R U . . .
H82B H 0.4963 0.0963 0.2626 0.060 Uiso 1 1 calc R U . . .
H82C H 0.4614 0.1080 0.2390 0.060 Uiso 1 1 calc R U . . .
C83 C 0.46974(18) 0.11412(16) 0.4210(5) 0.0328(18) Uani 1 1 d . . . . .
H83A H 0.4700 0.1259 0.4765 0.049 Uiso 1 1 calc R U . . .
H83B H 0.4478 0.1085 0.4070 0.049 Uiso 1 1 calc R U . . .
H83C H 0.4826 0.0968 0.4306 0.049 Uiso 1 1 calc R U . . .
C86 C 0.2437(5) 0.2114(6) -0.0564(19) 0.071(8) Uani 0.5 1 d . . P . .
N7 N 0.3885(3) 0.1004(3) 0.6459(9) 0.116(4) Uiso 1 1 d D . . . .
C88 C 0.4014(3) 0.1232(3) 0.6404(9) 0.079(4) Uani 1 1 d D . . . .
C89 C 0.4183(3) 0.1504(2) 0.6336(8) 0.071(3) Uani 1 1 d D . . . .
O1 O 0.41763(19) 0.21286(15) -0.0205(4) 0.075(2) Uani 1 1 d . . . . .
O2 O 0.13705(16) 0.1052(2) 0.4857(5) 0.101(4) Uani 1 1 d . . . . .
O3 O 0.3055(2) 0.2574(2) -0.1091(6) 0.036(4) Uani 0.5 1 d . . P . .
O5 O 0.42284(10) 0.21098(9) 0.3021(3) 0.0177(10) Uani 1 1 d . . . . .
O6 O 0.43372(14) 0.2500 0.1776(4) 0.0169(14) Uani 1 2 d S T P . .
O7 O 0.36203(9) 0.21017(9) 0.2543(3) 0.0170(10) Uani 1 1 d . . . . .
O8 O 0.45163(10) 0.22251(10) 0.5449(3) 0.0202(10) Uani 1 1 d . . . . .
O9 O 0.46086(15) 0.2500 -0.0131(4) 0.0266(16) Uani 1 2 d S T P . .
O10 O 0.34013(14) 0.2500 0.5650(4) 0.0205(15) Uani 1 2 d S T P . .
O11 O 0.41634(10) 0.19080(11) 0.1381(3) 0.0248(11) Uani 1 1 d . . . . .
O12 O 0.46019(10) 0.18000(10) 0.4153(3) 0.0218(10) Uani 1 1 d . . . . .
O13 O 0.35498(14) 0.2500 0.3840(4) 0.0165(14) Uani 1 2 d S T P . .
O14 O 0.36203(10) 0.15294(10) 0.2536(3) 0.0238(11) Uani 1 1 d . . . . .
O15 O 0.36199(15) 0.2500 0.1201(5) 0.0326(18) Uani 1 2 d S T P . .
O16 O 0.48625(10) 0.22248(10) 0.1169(3) 0.0237(11) Uani 1 1 d . . . . .
O17 O 0.31576(11) 0.17731(10) 0.3347(3) 0.0242(11) Uani 1 1 d . . . . .
O18 O 0.41516(13) 0.2500 0.4254(4) 0.0156(13) Uani 1 2 d S T P . .
O19 O 0.30456(10) 0.22242(10) 0.4560(3) 0.0208(10) Uani 1 1 d . . . . .
O20 O 0.07563(17) 0.12964(13) 0.6512(4) 0.0563(19) Uani 1 1 d . . . . .
O21 O 0.47434(10) 0.18072(10) 0.2467(3) 0.0237(11) Uani 1 1 d . . . . .
O22 O 0.40367(14) 0.2500 0.6043(4) 0.0188(14) Uani 1 2 d S T P . .
O23 O 0.36823(13) 0.19150(14) 0.0355(4) 0.0485(16) Uani 1 1 d . . . . .
O24 O 0.19050(12) 0.09210(14) 0.5399(4) 0.0463(16) Uani 1 1 d . . . . .
O25 O 0.42560(10) 0.15311(10) 0.3000(3) 0.0222(11) Uani 1 1 d . . . . .
O28 O 0.18701(13) 0.13068(13) 0.6704(5) 0.059(2) Uani 1 1 d . . . . .
O31 O 0.30525(13) 0.22265(15) 0.0390(4) 0.0490(17) Uani 1 1 d . . . . .
O32 O 0.18378(14) 0.05780(12) 0.8953(4) 0.0517(17) Uani 1 1 d . . . . .
O34 O 0.07828(15) 0.09025(12) 0.5238(4) 0.0531(17) Uani 1 1 d . . . . .
O36 O 0.07175(13) 0.05719(17) 0.8731(4) 0.062(2) Uani 1 1 d . . . . .
O38 O 0.31684(11) 0.17618(11) 0.1635(3) 0.0301(12) Uani 1 1 d . . . . .
O39 O 0.16765(15) 0.10833(15) 0.8983(5) 0.079(3) Uani 1 1 d . . . . .
O40 O 0.1087(2) 0.09317(14) 0.9379(4) 0.082(3) Uani 1 1 d . . . . .
O42 O 0.11481(16) 0.00140(11) 0.6357(4) 0.0530(17) Uani 1 1 d . . . . .
O46 O 0.05043(13) 0.09419(13) 0.7537(7) 0.086(3) Uani 1 1 d . . . . .
O47 O 0.07455(15) 0.01782(13) 0.7483(6) 0.078(3) Uani 1 1 d . . . . .
O48 O 0.1343(2) 0.14441(16) 0.6134(6) 0.117(4) Uani 1 1 d . . . . .
O50 O 0.1287(2) 0.00287(15) 0.7990(5) 0.089(3) Uani 1 1 d . . . . .
O51 O 0.14528(18) 0.14570(12) 0.7789(4) 0.066(2) Uani 1 1 d . . . . .
O53 O 0.20873(15) 0.0926(2) 0.7892(4) 0.083(3) Uani 1 1 d . . . . .
O56 O 0.09495(15) 0.03940(13) 0.5157(5) 0.063(2) Uani 1 1 d . . . . .
O59 O 0.1545(2) 0.05435(18) 0.4832(5) 0.108(4) Uani 1 1 d . . . . .
O60 O 0.21147(13) 0.05432(14) 0.6584(6) 0.072(2) Uani 1 1 d . . . . .
O61 O 0.12452(15) 0.04185(17) 0.9288(4) 0.074(2) Uani 1 1 d . . . . .
O63 O 0.08770(14) 0.13047(17) 0.8168(4) 0.068(2) Uani 1 1 d . . . . .
O64 O 0.05338(14) 0.0540(2) 0.6261(4) 0.099(4) Uani 1 1 d . . . . .
O69 O 0.18783(19) 0.01931(15) 0.7659(5) 0.076(2) Uani 1 1 d . . . . .
O96 O 0.17455(14) 0.01634(19) 0.6036(5) 0.090(3) Uani 1 1 d . . . . .
C85 C 0.2379(6) 0.2655(7) -0.0729(19) 0.091(11) Uani 0.5 1 d . . P . .
C87 C 0.2381(3) 0.2417(4) 0.0847(11) 0.044(7) Uani 0.5 1 d . . P . .
C84 C 0.2511(3) 0.2406(4) -0.0144(11) 0.045(7) Uani 0.5 1 d . . P . .
N8 N 0.3236(4) 0.1202(4) 0.8800(12) 0.166(6) Uiso 1 1 d D . . . .
C90 C 0.3171(4) 0.1449(4) 0.8856(12) 0.130(6) Uiso 1 1 d D . . . .
C91 C 0.3110(4) 0.1749(4) 0.8815(12) 0.125(6) Uiso 1 1 d D . . . .
N9 N 0.1787(4) 0.1963(3) 0.3148(11) 0.153(6) Uiso 1 1 d D . . . .
C92 C 0.2068(3) 0.1999(3) 0.3148(9) 0.079(3) Uiso 1 1 d D . . . .
C93 C 0.2399(3) 0.2039(3) 0.3209(9) 0.086(4) Uiso 1 1 d D . . . .
N10 N 0.0789(7) 0.2500 1.178(2) 0.184(10) Uiso 1 2 d DS . P . .
C94 C 0.0660(10) 0.2308(8) 1.131(3) 0.174(17) Uiso 0.5 1 d D . P . .
C95 C 0.0493(12) 0.2095(10) 1.074(4) 0.21(2) Uiso 0.5 1 d D . P . .
N10' N 0.0750(7) 0.2500 0.903(2) 0.199(11) Uiso 1 2 d DS . P . .
C94' C 0.0592(8) 0.2674(7) 0.951(2) 0.134(13) Uiso 0.5 1 d D . P . .
C95' C 0.0393(7) 0.2854(6) 1.012(2) 0.094(8) Uiso 0.5 1 d D . P . .
O1W O 0.3677(5) 0.2500 0.8810(13) 0.167(7) Uiso 1 2 d S . P . .
O2W O 0.3627(3) 0.2036(3) 0.7219(10) 0.181(6) Uiso 1 1 d . . . . .
O3W O 0.1423(10) 0.2500 0.399(3) 0.178(15) Uiso 0.5 2 d S . P . .
O3W' O 0.1308(17) 0.2500 0.295(5) 0.32(3) Uiso 0.5 2 d S . P . .

loop_
_atom_site_aniso_label
_atom_site_aniso_U_11
_atom_site_aniso_U_22
_atom_site_aniso_U_33
_atom_site_aniso_U_23
_atom_site_aniso_U_13
_atom_site_aniso_U_12
Mn1 0.0169(5) 0.0262(6) 0.0270(6) 0.0063(5) -0.0027(4) -0.0021(4)
Mn2 0.0203(6) 0.0245(6) 0.0263(6) 0.0006(5) -0.0019(4) 0.0004(5)
Mn3 0.0138(5) 0.0456(7) 0.0293(6) -0.0097(5) -0.0030(5) -0.0041(5)
Mn4 0.0156(5) 0.0401(7) 0.0276(6) 0.0075(5) -0.0011(5) -0.0089(5)
Mn5 0.0211(6) 0.0419(7) 0.0371(7) -0.0159(6) -0.0021(5) -0.0058(5)
Mn6 0.0219(6) 0.0279(6) 0.0374(7) -0.0019(5) -0.0094(5) 0.0014(5)
Mn7 0.0194(6) 0.0313(7) 0.0346(7) -0.0013(5) 0.0015(5) -0.0013(5)
Mn8 0.0127(5) 0.0264(6) 0.0152(5) -0.0009(4) 0.0008(4) 0.0026(4)
Mn9 0.0133(5) 0.0230(6) 0.0188(5) -0.0036(4) -0.0009(4) 0.0009(4)
Mn10 0.0107(5) 0.0226(6) 0.0179(5) -0.0019(4) 0.0009(4) -0.0013(4)
Mn11 0.0115(7) 0.0254(8) 0.0134(7) 0.000 -0.0003(5) 0.000
Mn12 0.0120(7) 0.0214(8) 0.0186(7) 0.000 0.0004(6) 0.000
Mn13 0.0148(5) 0.0232(6) 0.0128(5) -0.0017(4) -0.0025(4) 0.0028(4)
Cl1 0.0226(9) 0.0342(10) 0.0323(10) -0.0003(8) -0.0023(7) -0.0024(8)
Cl2 0.0135(11) 0.0348(14) 0.0208(12) 0.000 -0.0004(9) 0.000
Cl3 0.0124(11) 0.0413(15) 0.0222(12) 0.000 -0.0045(9) 0.000
Cl4 0.0197(8) 0.0247(9) 0.0191(8) 0.0027(7) -0.0005(6) 0.0012(7)
P1 0.0199(10) 0.0445(14) 0.0488(14) -0.0196(11) -0.0036(9) 0.0058(9)
P2 0.0225(10) 0.0333(11) 0.0303(11) 0.0019(9) -0.0016(8) -0.0102(9)
P3 0.0232(10) 0.0315(11) 0.0241(10) 0.0059(8) -0.0026(8) 0.0004(8)
P4 0.0176(10) 0.0452(13) 0.0241(10) 0.0027(9) -0.0057(8) -0.0108(9)
P5 0.0198(9) 0.0292(11) 0.0281(10) 0.0085(9) 0.0008(8) 0.0021(8)
P6 0.0179(10) 0.0671(16) 0.0253(11) -0.0074(10) 0.0033(8) -0.0153(10)
P7 0.0266(11) 0.0235(10) 0.0452(13) -0.0028(9) -0.0081(9) -0.0043(8)
P8 0.0184(9) 0.0351(11) 0.0275(10) -0.0045(9) -0.0086(8) -0.0016(8)
P9 0.0242(10) 0.0361(12) 0.0178(9) -0.0051(8) -0.0019(7) -0.0045(8)
P10 0.0181(9) 0.0236(10) 0.0241(10) -0.0034(8) -0.0014(7) -0.0034(7)
P11 0.0125(12) 0.0387(16) 0.0146(13) 0.000 0.0015(10) 0.000
P12 0.0151(12) 0.0234(14) 0.0115(12) 0.000 -0.0029(9) 0.000
P13 0.0141(12) 0.0247(14) 0.0172(13) 0.000 0.0033(10) 0.000
P14 0.0166(9) 0.0249(10) 0.0206(9) -0.0028(8) -0.0006(7) 0.0044(7)
P15 0.0165(15) 0.063(13) 0.0230(16) -0.001(3) -0.0067(12) -0.002(3)
C1 0.025(4) 0.046(6) 0.076(7) -0.018(5) -0.004(4) 0.012(4)
C2 0.082(9) 0.051(7) 0.203(17) -0.033(9) 0.049(10) 0.022(7)
C3 0.057(7) 0.143(13) 0.101(10) -0.034(9) 0.015(7) 0.050(8)
C4 0.060(7) 0.096(10) 0.103(10) -0.026(8) -0.026(7) 0.047(7)
C5 0.052(6) 0.044(6) 0.052(6) 0.010(5) 0.002(5) -0.020(5)
C6 0.095(11) 0.026(6) 0.42(3) 0.077(12) 0.067(16) 0.010(7)
C7 0.183(15) 0.097(10) 0.048(7) 0.016(7) -0.010(8) -0.108(10)
C8 0.126(11) 0.073(8) 0.060(7) 0.004(6) -0.018(7) -0.061(8)
C9 0.042(5) 0.043(5) 0.023(4) 0.005(4) -0.001(3) 0.002(4)
C10 0.174(15) 0.158(14) 0.084(10) 0.050(10) 0.092(10) 0.118(13)
C11 0.217(17) 0.054(8) 0.081(9) 0.022(7) 0.090(10) -0.007(9)
C12 0.137(14) 0.46(4) 0.021(6) 0.037(12) -0.018(7) -0.184(19)
C13 0.035(5) 0.060(6) 0.028(4) 0.010(4) -0.013(4) -0.022(4)
C14 0.021(5) 0.231(17) 0.054(7) -0.020(9) -0.022(5) 0.021(7)
C15 0.133(12) 0.108(10) 0.103(10) 0.049(8) -0.091(9) -0.101(9)
C16 0.040(5) 0.082(7) 0.026(4) -0.005(5) -0.011(4) -0.009(5)
C17 0.032(4) 0.032(4) 0.032(4) 0.007(4) 0.003(3) 0.012(3)
C18 0.052(6) 0.106(10) 0.077(8) 0.039(7) 0.034(6) 0.050(6)
C19 0.051(6) 0.076(8) 0.113(10) -0.040(7) -0.047(6) 0.049(6)
C20 0.065(7) 0.034(5) 0.093(8) -0.004(5) 0.035(6) 0.014(5)
C21 0.033(5) 0.102(9) 0.031(5) -0.010(5) 0.005(4) -0.031(5)
C22 0.110(12) 0.57(4) 0.027(7) -0.002(13) 0.003(7) -0.20(2)
C23 0.145(13) 0.078(9) 0.074(8) -0.022(7) 0.078(9) 0.006(8)
C24 0.063(7) 0.108(10) 0.065(7) 0.026(7) 0.041(6) 0.024(7)
C25 0.041(5) 0.030(5) 0.067(6) 0.004(4) -0.014(5) -0.008(4)
C26 0.159(14) 0.050(7) 0.125(12) 0.011(8) 0.053(11) -0.056(8)
C27 0.100(9) 0.035(6) 0.158(13) 0.026(7) -0.087(9) -0.035(6)
C28 0.062(7) 0.031(6) 0.171(14) 0.007(7) -0.012(8) 0.011(5)
C29 0.021(3) 0.040(4) 0.028(4) -0.009(3) -0.019(3) -0.005(3)
C30 0.043(5) 0.093(8) 0.030(5) -0.019(5) -0.014(4) -0.003(5)
C31 0.066(7) 0.052(6) 0.073(7) -0.003(5) -0.040(6) -0.011(5)
C32 0.025(4) 0.071(7) 0.051(6) -0.007(5) -0.014(4) 0.005(4)
N2 0.044(4) 0.040(4) 0.032(4) -0.006(3) 0.002(3) -0.001(3)
C38 0.143(13) 0.059(8) 0.081(9) -0.014(7) -0.018(8) 0.016(8)
C39 0.181(17) 0.059(9) 0.118(13) -0.040(9) -0.024(12) 0.003(10)
C40 0.148(13) 0.065(9) 0.070(9) -0.032(7) -0.018(8) -0.008(8)
C41 0.114(11) 0.073(9) 0.074(8) -0.024(7) -0.024(7) 0.013(8)
C42 0.089(9) 0.092(9) 0.053(7) -0.022(6) -0.004(6) -0.001(7)
N3 0.021(4) 0.063(5) 0.046(4) -0.023(4) -0.002(3) -0.006(3)
C43 0.049(6) 0.105(9) 0.049(6) 0.018(6) 0.003(5) -0.014(6)
C44 0.079(8) 0.050(6) 0.052(6) -0.005(5) 0.027(6) -0.006(6)
C45 0.054(7) 0.067(8) 0.113(11) -0.018(7) 0.010(7) -0.007(6)
C46 0.033(6) 0.091(10) 0.158(14) 0.030(9) -0.008(7) -0.008(6)
C47 0.038(6) 0.063(7) 0.084(8) -0.008(6) 0.000(5) -0.002(5)
N4 0.029(4) 0.048(4) 0.030(4) 0.011(3) -0.002(3) -0.011(3)
C48 0.045(5) 0.061(6) 0.046(5) 0.012(5) 0.006(4) -0.011(5)
C49 0.089(8) 0.063(7) 0.033(5) 0.020(5) 0.002(5) -0.009(6)
C50 0.092(9) 0.048(6) 0.047(6) 0.013(5) -0.026(6) 0.003(6)
C51 0.059(6) 0.058(6) 0.050(6) 0.007(5) -0.023(5) -0.005(5)
C52 0.037(5) 0.054(6) 0.045(5) 0.010(5) -0.013(4) -0.007(4)
C63 0.028(4) 0.054(5) 0.026(4) -0.014(4) -0.005(3) 0.011(4)
C64 0.053(7) 0.137(11) 0.063(7) -0.048(7) -0.013(5) 0.050(7)
C65 0.049(6) 0.068(7) 0.029(5) -0.016(4) 0.002(4) 0.000(5)
C66 0.151(12) 0.037(6) 0.037(6) -0.010(5) 0.002(6) -0.002(7)
C67 0.024(4) 0.025(4) 0.040(5) -0.009(4) -0.001(3) -0.005(3)
C68 0.055(6) 0.041(5) 0.041(5) -0.002(4) 0.008(4) -0.011(4)
C69 0.050(5) 0.035(5) 0.050(5) -0.021(4) 0.008(4) -0.012(4)
C70 0.031(5) 0.051(6) 0.066(6) -0.021(5) 0.008(4) -0.023(4)
C71 0.017(5) 0.051(7) 0.017(5) 0.000 0.006(4) 0.000
C72 0.018(6) 0.073(9) 0.040(7) 0.000 0.003(5) 0.000
C73 0.023(4) 0.070(6) 0.029(4) -0.004(4) 0.006(3) 0.006(4)
C74 0.030(6) 0.019(5) 0.018(5) 0.000 -0.006(4) 0.000
C75 0.019(5) 0.040(7) 0.024(5) 0.000 -0.004(4) 0.000
C76 0.029(4) 0.042(5) 0.024(4) 0.008(4) -0.011(3) -0.003(3)
C77 0.012(5) 0.043(7) 0.023(5) 0.000 0.010(4) 0.000
C78 0.052(6) 0.050(6) 0.049(6) 0.021(5) 0.030(5) 0.012(5)
C79 0.020(6) 0.094(11) 0.040(7) 0.000 0.012(5) 0.000
C80 0.021(4) 0.024(4) 0.026(4) -0.004(3) 0.001(3) 0.005(3)
C81 0.021(4) 0.044(5) 0.039(5) 0.009(4) -0.002(3) 0.007(4)
C82 0.042(5) 0.034(5) 0.044(5) -0.004(4) 0.002(4) 0.014(4)
C83 0.028(4) 0.028(4) 0.042(5) 0.004(4) 0.004(4) 0.005(3)
C86 0.016(10) 0.10(2) 0.094(19) -0.032(18) -0.017(10) -0.026(12)
C88 0.049(7) 0.088(10) 0.100(10) 0.001(8) -0.020(6) 0.027(7)
C89 0.073(8) 0.073(8) 0.068(7) 0.019(6) -0.009(6) -0.002(6)
O1 0.117(6) 0.082(5) 0.026(3) 0.015(3) -0.027(4) -0.060(5)
O2 0.047(4) 0.193(9) 0.064(5) 0.076(6) 0.043(4) 0.065(5)
O3 0.044(6) 0.045(13) 0.019(4) -0.010(5) -0.003(4) -0.005(5)
O5 0.013(2) 0.026(3) 0.015(2) -0.0006(19) -0.0014(18) -0.0002(19)
O6 0.012(3) 0.022(4) 0.017(3) 0.000 0.004(3) 0.000
O7 0.011(2) 0.024(3) 0.016(2) -0.002(2) -0.0004(18) 0.0013(18)
O8 0.017(2) 0.025(3) 0.019(2) 0.005(2) -0.0046(19) 0.002(2)
O9 0.018(4) 0.044(5) 0.018(4) 0.000 0.000(3) 0.000
O10 0.018(3) 0.028(4) 0.015(3) 0.000 0.006(3) 0.000
O11 0.018(2) 0.037(3) 0.019(2) -0.006(2) 0.0037(19) -0.005(2)
O12 0.020(2) 0.027(3) 0.019(2) -0.002(2) -0.0040(19) 0.006(2)
O13 0.012(3) 0.024(4) 0.014(3) 0.000 -0.003(2) 0.000
O14 0.016(2) 0.024(3) 0.030(3) -0.004(2) 0.000(2) -0.003(2)
O15 0.014(4) 0.061(5) 0.023(4) 0.000 -0.002(3) 0.000
O16 0.014(2) 0.033(3) 0.023(3) 0.000(2) 0.0036(19) 0.004(2)
O17 0.024(3) 0.024(3) 0.025(3) -0.005(2) 0.004(2) -0.009(2)
O18 0.013(3) 0.019(3) 0.016(3) 0.000 0.003(3) 0.000
O19 0.017(2) 0.028(3) 0.018(2) -0.002(2) 0.0067(19) -0.003(2)
O20 0.093(5) 0.047(4) 0.029(3) 0.016(3) 0.016(3) 0.047(4)
O21 0.017(2) 0.031(3) 0.023(3) -0.002(2) 0.002(2) 0.005(2)
O22 0.019(3) 0.024(4) 0.013(3) 0.000 -0.006(3) 0.000
O23 0.030(3) 0.072(4) 0.044(3) -0.034(3) -0.015(3) 0.014(3)
O24 0.019(3) 0.089(5) 0.031(3) -0.016(3) 0.004(2) -0.015(3)
O25 0.017(2) 0.025(3) 0.025(3) -0.002(2) -0.002(2) 0.001(2)
O28 0.031(3) 0.037(4) 0.108(6) -0.020(4) 0.038(3) -0.014(3)
O31 0.033(3) 0.079(5) 0.034(3) -0.019(3) 0.002(3) -0.025(3)
O32 0.053(4) 0.036(3) 0.066(4) 0.009(3) -0.045(3) -0.007(3)
O34 0.060(4) 0.032(3) 0.067(4) -0.003(3) -0.043(3) -0.002(3)
O36 0.020(3) 0.134(7) 0.031(3) -0.002(4) 0.002(2) -0.016(4)
O38 0.028(3) 0.034(3) 0.028(3) 0.002(2) -0.007(2) -0.004(2)
O39 0.056(4) 0.071(5) 0.109(6) -0.064(4) -0.064(4) 0.043(4)
O40 0.172(8) 0.041(4) 0.032(4) -0.010(3) 0.035(4) -0.044(5)
O42 0.090(5) 0.020(3) 0.049(4) -0.008(3) 0.019(3) -0.002(3)
O46 0.014(3) 0.032(4) 0.211(9) 0.033(5) 0.015(4) 0.005(3)
O47 0.038(4) 0.025(3) 0.172(8) -0.012(4) 0.045(4) -0.008(3)
O48 0.127(7) 0.072(5) 0.153(8) 0.084(5) -0.116(7) -0.082(5)
O50 0.128(7) 0.051(4) 0.088(5) 0.039(4) -0.077(5) -0.058(4)
O51 0.113(6) 0.024(3) 0.061(4) -0.010(3) 0.058(4) -0.015(3)
O53 0.038(4) 0.182(9) 0.030(3) 0.014(4) -0.018(3) -0.058(5)
O56 0.063(4) 0.046(4) 0.080(5) -0.035(4) -0.050(4) 0.017(3)
O59 0.184(9) 0.099(6) 0.042(4) -0.041(4) 0.046(5) -0.100(6)
O60 0.017(3) 0.045(4) 0.152(7) 0.014(4) 0.004(4) 0.007(3)
O61 0.054(4) 0.116(6) 0.051(4) 0.052(4) 0.031(3) 0.058(4)
O63 0.036(4) 0.123(6) 0.046(4) -0.049(4) -0.020(3) 0.043(4)
O64 0.029(4) 0.245(11) 0.024(3) 0.021(5) -0.014(3) -0.070(5)
O69 0.107(6) 0.055(4) 0.068(5) 0.016(4) 0.022(4) 0.057(4)
O96 0.025(3) 0.145(7) 0.102(6) -0.094(6) -0.023(4) 0.036(4)
C85 0.035(12) 0.17(3) 0.065(16) 0.065(19) 0.000(11) 0.037(16)
C87 0.019(7) 0.07(2) 0.039(8) -0.013(9) -0.003(6) -0.007(7)
C84 0.018(7) 0.08(2) 0.034(8) 0.008(9) -0.002(6) 0.011(8)

loop_
_atom_type_symbol
_atom_type_description
_atom_type_scat_dispersion_real
_atom_type_scat_dispersion_imag
_atom_type_scat_source
C C 0.0033 0.0016 'International Tables Vol C Tables 4.2.6.8 and 6.1.1.4'
H H 0.0000 0.0000 'International Tables Vol C Tables 4.2.6.8 and 6.1.1.4'
Cl Cl 0.1484 0.1585 'International Tables Vol C Tables 4.2.6.8 and 6.1.1.4'
Mn Mn 0.3368 0.7283 'International Tables Vol C Tables 4.2.6.8 and 6.1.1.4'
N N 0.0061 0.0033 'International Tables Vol C Tables 4.2.6.8 and 6.1.1.4'
O O 0.0106 0.0060 'International Tables Vol C Tables 4.2.6.8 and 6.1.1.4'
P P 0.1023 0.0942 'International Tables Vol C Tables 4.2.6.8 and 6.1.1.4'

loop_
_geom_angle_atom_site_label_1
_geom_angle_atom_site_label_2
_geom_angle_atom_site_label_3
_geom_angle
_geom_angle_site_symmetry_1
_geom_angle_site_symmetry_3
O46 Mn1 O47 177.6(3) . .
O46 Mn1 O36 90.0(4) . .
O47 Mn1 O36 88.9(4) . .
O46 Mn1 O64 91.3(5) . .
O47 Mn1 O64 89.8(4) . .
O36 Mn1 O64 177.4(3) . .
O46 Mn1 N1' 90.4(5) . .
O47 Mn1 N1' 91.8(5) . .
O36 Mn1 N1' 92.1(5) . .
O64 Mn1 N1' 90.2(5) . .
O46 Mn1 N1 85.7(3) . .
O47 Mn1 N1 96.5(3) . .
O36 Mn1 N1 90.2(3) . .
O64 Mn1 N1 92.2(3) . .
O51 Mn2 O63 88.6(4) . .
O51 Mn2 O40 177.0(3) . .
O63 Mn2 O40 90.4(4) . .
O51 Mn2 O39 90.6(4) . .
O63 Mn2 O39 176.3(3) . .
O40 Mn2 O39 90.3(4) . .
O51 Mn2 N2 91.1(2) . .
O63 Mn2 N2 94.3(2) . .
O40 Mn2 N2 91.8(2) . .
O39 Mn2 N2 89.3(2) . .
O60 Mn3 O28 175.8(2) . .
O60 Mn3 O53 89.5(4) . .
O28 Mn3 O53 90.7(4) . .
O60 Mn3 O24 89.7(3) . .
O28 Mn3 O24 89.8(3) . .
O53 Mn3 O24 176.5(3) . .
O60 Mn3 N3 97.2(2) . .
O28 Mn3 N3 86.9(2) . .
O53 Mn3 N3 94.1(2) . .
O24 Mn3 N3 89.3(2) . .
O48 Mn4 O20 90.6(4) . .
O48 Mn4 O34 176.1(3) . .
O20 Mn4 O34 89.8(3) . .
O48 Mn4 O2 89.7(5) . .
O20 Mn4 O2 176.4(3) . .
O34 Mn4 O2 89.7(4) . .
O48 Mn4 N4 93.5(2) . .
O20 Mn4 N4 92.7(2) . .
O34 Mn4 N4 90.3(2) . .
O2 Mn4 N4 90.9(2) . .
O59 Mn5 O42 177.8(3) . .
O59 Mn5 O56 90.5(4) . .
O42 Mn5 O56 89.7(3) . .
O59 Mn5 O96 89.7(5) . .
O42 Mn5 O96 90.1(4) . .
O56 Mn5 O96 177.7(3) . .
O59 Mn5 N5 85.6(5) . .
O42 Mn5 N5 96.6(5) . .
O56 Mn5 N5 89.3(4) . .
O96 Mn5 N5 92.9(4) . .
O59 Mn5 N5" 96.0(8) . .
O42 Mn5 N5" 86.1(8) . .
O56 Mn5 N5" 89.0(7) . .
O96 Mn5 N5" 93.2(8) . .
O59 Mn5 N5' 97.5(6) . .
O42 Mn5 N5' 84.6(5) . .
O56 Mn5 N5' 95.8(6) . .
O96 Mn5 N5' 86.5(6) . .
O61 Mn6 O50 90.1(4) . .
O61 Mn6 O32 90.6(4) . .
O50 Mn6 O32 177.7(3) . .
O61 Mn6 O69 177.4(3) . .
O50 Mn6 O69 90.4(4) . .
O32 Mn6 O69 88.7(3) . .
O61 Mn6 N6' 94.7(4) . .
O50 Mn6 N6' 82.8(4) . .
O32 Mn6 N6' 99.4(4) . .
O69 Mn6 N6' 87.9(4) . .
O61 Mn6 N6 84.4(3) . .
O50 Mn6 N6 90.4(3) . .
O32 Mn6 N6 91.8(3) . .
O69 Mn6 N6 98.1(3) . .
O31 Mn7 O38 93.2(2) . .
O31 Mn7 O15 95.5(3) . .
O38 Mn7 O15 168.2(2) . .
O31 Mn7 O23 96.1(2) . .
O38 Mn7 O23 93.0(2) . .
O15 Mn7 O23 93.9(3) . .
O31 Mn7 O7 158.4(2) . .
O38 Mn7 O7 86.98(18) . .
O15 Mn7 O7 82.0(2) . .
O23 Mn7 O7 105.41(19) . .
O6 Mn8 O16 92.5(2) . .
O6 Mn8 O21 173.8(2) . .
O16 Mn8 O21 91.99(19) . .
O6 Mn8 O5 87.0(2) . .
O16 Mn8 O5 174.9(2) . .
O21 Mn8 O5 88.13(18) . .
O6 Mn8 O11 91.8(2) . .
O16 Mn8 O11 107.74(19) . .
O21 Mn8 O11 90.90(19) . .
O5 Mn8 O11 77.39(17) . .
O6 Mn8 Mn9 97.90(17) . .
O16 Mn8 Mn9 150.27(15) . .
O21 Mn8 Mn9 80.13(14) . .
O5 Mn8 Mn9 34.71(13) . .
O11 Mn8 Mn9 44.48(12) . .
O6 Mn8 Mn12 40.42(17) . .
O16 Mn8 Mn12 132.81(15) . .
O21 Mn8 Mn12 135.20(14) . .
O5 Mn8 Mn12 47.26(13) . .
O11 Mn8 Mn12 77.10(13) . .
Mn9 Mn8 Mn12 60.99(3) . .
O6 Mn8 Mn8 30.45(16) . 8_565
O16 Mn8 Mn8 80.55(15) . 8_565
O21 Mn8 Mn8 146.98(14) . 8_565
O5 Mn8 Mn8 96.58(13) . 8_565
O11 Mn8 Mn8 122.05(13) . 8_565
Mn9 Mn8 Mn8 120.74(3) . 8_565
Mn12 Mn8 Mn8 59.90(2) . 8_565
O14 Mn9 O5 172.7(2) . .
O14 Mn9 O7 88.99(19) . .
O5 Mn9 O7 87.85(18) . .
O14 Mn9 O25 93.1(2) . .
O5 Mn9 O25 89.41(19) . .
O7 Mn9 O25 174.30(19) . .
O14 Mn9 O11 109.16(19) . .
O5 Mn9 O11 77.55(17) . .
O7 Mn9 O11 92.48(18) . .
O25 Mn9 O11 91.82(19) . .
O14 Mn9 Mn8 151.71(15) . .
O5 Mn9 Mn8 35.51(13) . .
O7 Mn9 Mn8 99.05(13) . .
O25 Mn9 Mn8 81.52(14) . .
O11 Mn9 Mn8 43.85(12) . .
O14 Mn9 Mn12 131.55(15) . .
O5 Mn9 Mn12 46.18(13) . .
O7 Mn9 Mn12 42.75(13) . .
O25 Mn9 Mn12 135.30(14) . .
O11 Mn9 Mn12 75.89(13) . .
Mn8 Mn9 Mn12 59.72(4) . .
O14 Mn9 Mn10 80.40(14) . .
O5 Mn9 Mn10 93.42(13) . .
O7 Mn9 Mn10 33.04(13) . .
O25 Mn9 Mn10 142.34(14) . .
O11 Mn9 Mn10 125.47(13) . .
Mn8 Mn9 Mn10 120.13(4) . .
Mn12 Mn9 Mn10 61.13(4) . .
O17 Mn10 O13 173.6(2) . .
O17 Mn10 O19 93.01(19) . .
O13 Mn10 O19 88.8(2) . .
O17 Mn10 O7 90.77(19) . .
O13 Mn10 O7 87.7(2) . .
O19 Mn10 O7 175.42(19) . .
O17 Mn10 Cl3 105.47(15) . .
O13 Mn10 Cl3 80.58(16) . .
O19 Mn10 Cl3 90.90(15) . .
O7 Mn10 Cl3 85.59(14) . .
O17 Mn10 Cl4 91.98(15) . .
O13 Mn10 Cl4 81.79(15) . .
O19 Mn10 Cl4 94.62(14) . .
O7 Mn10 Cl4 87.84(13) . .
Cl3 Mn10 Cl4 161.41(6) . .
O17 Mn10 Mn9 78.45(14) . .
O13 Mn10 Mn9 97.04(16) . .
O19 Mn10 Mn9 151.15(14) . .
O7 Mn10 Mn9 32.62(13) . .
Cl3 Mn10 Mn9 117.90(6) . .
Cl4 Mn10 Mn9 58.68(4) . .
O17 Mn10 Mn11 142.28(15) . .
O13 Mn10 Mn11 32.50(16) . .
O19 Mn10 Mn11 78.04(14) . .
O7 Mn10 Mn11 100.47(13) . .
Cl3 Mn10 Mn11 111.17(5) . .
Cl4 Mn10 Mn11 53.12(4) . .
Mn9 Mn10 Mn11 91.89(4) . .
O18 Mn11 O10 178.0(3) . .
O18 Mn11 O22 89.8(3) . .
O10 Mn11 O22 92.2(3) . .
O18 Mn11 O13 86.8(3) . .
O10 Mn11 O13 91.3(3) . .
O22 Mn11 O13 176.5(3) . .
O18 Mn11 Cl4 83.38(5) . 8_565
O10 Mn11 Cl4 96.35(5) . 8_565
O22 Mn11 Cl4 97.68(5) . 8_565
O13 Mn11 Cl4 81.93(5) . 8_565
O18 Mn11 Cl4 83.38(5) . .
O10 Mn11 Cl4 96.35(5) . .
O22 Mn11 Cl4 97.68(5) . .
O13 Mn11 Cl4 81.93(5) . .
Cl4 Mn11 Cl4 159.63(9) 8_565 .
O18 Mn11 P13 150.7(2) . .
O10 Mn11 P13 27.32(19) . .
O22 Mn11 P13 119.5(2) . .
O13 Mn11 P13 63.95(18) . .
Cl4 Mn11 P13 92.00(4) 8_565 .
Cl4 Mn11 P13 92.00(4) . .
O18 Mn11 Mn13 31.99(6) . 8_565
O10 Mn11 Mn13 148.56(6) . 8_565
O22 Mn11 Mn13 80.55(17) . 8_565
O13 Mn11 Mn13 96.46(16) . 8_565
Cl4 Mn11 Mn13 55.04(4) 8_565 8_565
Cl4 Mn11 Mn13 114.88(6) . 8_565
P13 Mn11 Mn13 144.92(4) . 8_565
O18 Mn11 Mn13 31.99(6) . .
O10 Mn11 Mn13 148.56(5) . .
O22 Mn11 Mn13 80.55(17) . .
O13 Mn11 Mn13 96.46(16) . .
Cl4 Mn11 Mn13 114.88(6) 8_565 .
Cl4 Mn11 Mn13 55.04(4) . .
P13 Mn11 Mn13 144.92(4) . .
Mn13 Mn11 Mn13 60.64(5) 8_565 .
O18 Mn11 Mn10 97.48(16) . 8_565
O10 Mn11 Mn10 80.82(17) . 8_565
O22 Mn11 Mn10 148.48(5) . 8_565
O13 Mn11 Mn10 32.51(6) . 8_565
Cl4 Mn11 Mn10 53.25(4) 8_565 8_565
Cl4 Mn11 Mn10 113.57(6) . 8_565
P13 Mn11 Mn10 57.96(5) . 8_565
Mn13 Mn11 Mn10 89.52(4) 8_565 8_565
Mn13 Mn11 Mn10 120.23(5) . 8_565
O18 Mn11 Mn10 97.49(16) . .
O10 Mn11 Mn10 80.81(17) . .
O22 Mn11 Mn10 148.48(5) . .
O13 Mn11 Mn10 32.52(6) . .
Cl4 Mn11 Mn10 113.57(6) 8_565 .
Cl4 Mn11 Mn10 53.25(4) . .
P13 Mn11 Mn10 57.96(5) . .
Mn13 Mn11 Mn10 120.24(5) 8_565 .
Mn13 Mn11 Mn10 89.52(4) . .
Mn10 Mn11 Mn10 60.94(4) 8_565 .
O6 Mn12 O7 116.77(13) . 8_565
O6 Mn12 O7 116.77(13) . .
O7 Mn12 O7 112.6(2) 8_565 .
O6 Mn12 O5 71.30(14) . 8_565
O7 Mn12 O5 71.03(15) 8_565 8_565
O7 Mn12 O5 164.96(16) . 8_565
O6 Mn12 O5 71.30(14) . .
O7 Mn12 O5 164.96(16) 8_565 .
O7 Mn12 O5 71.03(15) . .
O5 Mn12 O5 101.7(2) 8_565 .
O6 Mn12 O15 88.1(2) . .
O7 Mn12 O15 72.02(14) 8_565 .
O7 Mn12 O15 72.02(14) . .
O5 Mn12 O15 122.21(13) 8_565 .
O5 Mn12 O15 122.21(13) . .
O6 Mn12 O13 162.9(2) . .
O7 Mn12 O13 70.38(13) 8_565 .
O7 Mn12 O13 70.39(13) . .
O5 Mn12 O13 98.46(14) 8_565 .
O5 Mn12 O13 98.45(14) . .
O15 Mn12 O13 108.9(2) . .
O6 Mn12 Mn8 34.10(8) . 8_565
O7 Mn12 Mn8 92.11(11) 8_565 8_565
O7 Mn12 Mn8 150.62(12) . 8_565
O5 Mn12 Mn8 37.74(10) 8_565 8_565
O5 Mn12 Mn8 89.27(11) . 8_565
O15 Mn12 Mn8 102.92(14) . 8_565
O13 Mn12 Mn8 135.90(10) . 8_565
O6 Mn12 Mn8 34.10(8) . .
O7 Mn12 Mn8 150.62(12) 8_565 .
O7 Mn12 Mn8 92.11(11) . .
O5 Mn12 Mn8 89.26(11) 8_565 .
O5 Mn12 Mn8 37.75(10) . .
O15 Mn12 Mn8 102.92(14) . .
O13 Mn12 Mn8 135.90(10) . .
Mn8 Mn12 Mn8 60.20(5) 8_565 .
O6 Mn12 Mn9 90.44(3) . 8_565
O7 Mn12 Mn9 35.70(11) 8_565 8_565
O7 Mn12 Mn9 148.04(12) . 8_565
O5 Mn12 Mn9 36.13(10) 8_565 8_565
O5 Mn12 Mn9 137.73(12) . 8_565
O15 Mn12 Mn9 93.85(3) . 8_565
O13 Mn12 Mn9 88.45(3) . 8_565
Mn8 Mn12 Mn9 59.29(3) 8_565 8_565
Mn8 Mn12 Mn9 119.34(4) . 8_565
O6 Mn12 Mn9 90.44(3) . .
O7 Mn12 Mn9 148.04(12) 8_565 .
O7 Mn12 Mn9 35.70(11) . .
O5 Mn12 Mn9 137.73(12) 8_565 .
O5 Mn12 Mn9 36.12(10) . .
O15 Mn12 Mn9 93.85(3) . .
O13 Mn12 Mn9 88.45(3) . .
Mn8 Mn12 Mn9 119.34(4) 8_565 .
Mn8 Mn12 Mn9 59.29(3) . .
Mn9 Mn12 Mn9 172.28(6) 8_565 .
O12 Mn13 O18 177.0(2) . .
O12 Mn13 O5 91.25(19) . .
O18 Mn13 O5 86.1(2) . .
O12 Mn13 O8 93.71(19) . .
O18 Mn13 O8 89.0(2) . .
O5 Mn13 O8 175.0(2) . .
O12 Mn13 Cl2 99.58(15) . .
O18 Mn13 Cl2 81.50(16) . .
O5 Mn13 Cl2 84.74(14) . .
O8 Mn13 Cl2 95.28(15) . .
O12 Mn13 Cl4 96.79(15) . .
O18 Mn13 Cl4 81.53(16) . .
O5 Mn13 Cl4 81.64(13) . .
O8 Mn13 Cl4 96.88(14) . .
Cl2 Mn13 Cl4 158.88(7) . .
O12 Mn13 P14 27.35(14) . .
O18 Mn13 P14 150.01(18) . .
O5 Mn13 P14 63.95(14) . .
O8 Mn13 P14 121.03(14) . .
Cl2 Mn13 P14 94.65(6) . .
Cl4 Mn13 P14 93.79(6) . .
O12 Mn13 Mn11 147.69(15) . .
O18 Mn13 Mn11 31.72(16) . .
O5 Mn13 Mn11 95.50(13) . .
O8 Mn13 Mn11 79.82(14) . .
Cl2 Mn13 Mn11 112.47(5) . .
Cl4 Mn13 Mn11 53.36(4) . .
P14 Mn13 Mn11 144.80(5) . .
O12 Mn13 Mn13 150.72(14) . 8_565
O18 Mn13 Mn13 31.32(15) . 8_565
O5 Mn13 Mn13 96.15(14) . 8_565
O8 Mn13 Mn13 79.92(14) . 8_565
Cl2 Mn13 Mn13 53.26(4) . 8_565
Cl4 Mn13 Mn13 112.28(4) . 8_565
P14 Mn13 Mn13 145.07(4) . 8_565
Mn11 Mn13 Mn13 59.68(2) . 8_565
Mn13 Cl2 Mn13 73.48(7) . 8_565
Mn10 Cl3 Mn10 76.65(7) . 8_565
Mn11 Cl4 Mn10 73.63(5) . .
Mn11 Cl4 Mn13 71.60(5) . .
Mn10 Cl4 Mn13 112.00(6) . .
O69 P1 O96 111.5(5) . .
O69 P1 O60 112.4(5) . .
O96 P1 O60 112.8(5) . .
O69 P1 C1 106.2(4) . .
O96 P1 C1 106.8(4) . .
O60 P1 C1 106.6(4) . .
O51 P2 O28 112.0(4) . .
O51 P2 O48 111.9(5) . .
O28 P2 O48 110.9(5) . .
O51 P2 C5 107.8(4) . .
O28 P2 C5 108.3(4) . .
O48 P2 C5 105.6(4) . .
O36 P3 O61 111.8(4) . .
O36 P3 O40 112.0(5) . .
O61 P3 O40 112.3(5) . .
O36 P3 C9 106.8(3) . .
O61 P3 C9 106.4(4) . .
O40 P3 C9 107.2(4) . .
O34 P4 O56 112.0(4) . .
O34 P4 O64 113.1(5) . .
O56 P4 O64 111.3(5) . .
O34 P4 C13 105.9(4) . .
O56 P4 C13 107.2(4) . .
O64 P4 C13 106.9(3) . .
O63 P5 O20 112.3(4) . .
O63 P5 O46 112.4(5) . .
O20 P5 O46 110.9(5) . .
O63 P5 C17 105.7(4) . .
O20 P5 C17 107.5(3) . .
O46 P5 C17 107.8(4) . .
O2 P6 O59 112.9(6) . .
O2 P6 O24 111.8(5) . .
O59 P6 O24 111.6(5) . .
O2 P6 C21 107.5(5) . .
O59 P6 C21 105.9(4) . .
O24 P6 C21 106.7(3) . .
O42 P7 O50 111.1(5) . .
O42 P7 O47 112.6(4) . .
O50 P7 O47 112.9(5) . .
O42 P7 C25 106.8(4) . .
O50 P7 C25 107.2(4) . .
O47 P7 C25 105.8(4) . .
O39 P8 O53 112.5(5) . .
O39 P8 O32 111.2(4) . .
O53 P8 O32 112.5(5) . .
O39 P8 C29 106.9(3) . .
O53 P8 C29 106.7(3) . .
O32 P8 C29 106.6(3) . .
O23 P9 O11 112.1(3) . .
O23 P9 O1 106.3(4) . .
O11 P9 O1 111.5(3) . .
O23 P9 C63 110.7(3) . .
O11 P9 C63 108.1(3) . .
O1 P9 C63 108.0(4) . .
O38 P10 O17 110.6(3) . .
O38 P10 O14 113.1(3) . .
O17 P10 O14 110.8(3) . .
O38 P10 C67 108.2(3) . .
O17 P10 C67 108.6(3) . .
O14 P10 C67 105.2(3) . .
O9 P11 O16 111.2(2) . 8_565
O9 P11 O16 111.2(2) . .
O16 P11 O16 112.0(4) 8_565 .
O9 P11 C71 108.7(4) . .
O16 P11 C71 106.7(2) 8_565 .
O16 P11 C71 106.7(2) . .
O8 P12 O8 112.4(4) . 8_565
O8 P12 O22 110.8(2) . .
O8 P12 O22 110.8(2) 8_565 .
O8 P12 C74 106.9(2) . .
O8 P12 C74 106.9(2) 8_565 .
O22 P12 C74 108.8(4) . .
O19 P13 O19 113.0(4) 8_565 .
O19 P13 O10 110.7(2) 8_565 .
O19 P13 O10 110.7(2) . .
O19 P13 C77 108.3(2) 8_565 .
O19 P13 C77 108.3(2) . .
O10 P13 C77 105.6(4) . .
O19 P13 Mn11 93.09(18) 8_565 .
O19 P13 Mn11 93.09(18) . .
O10 P13 Mn11 34.1(2) . .
C77 P13 Mn11 139.7(3) . .
O21 P14 O25 111.8(3) . .
O21 P14 O12 111.2(3) . .
O25 P14 O12 111.6(3) . .
O21 P14 C80 108.0(3) . .
O25 P14 C80 107.5(3) . .
O12 P14 C80 106.4(3) . .
O21 P14 Mn13 92.71(19) . .
O25 P14 Mn13 94.83(18) . .
O12 P14 Mn13 33.97(17) . .
C80 P14 Mn13 140.3(2) . .
P15 P15 O31 142.1(6) 8_565 8_565
P15 P15 O3 94.4(8) 8_565 .
O31 P15 O3 108.4(10) 8_565 .
P15 P15 O3 70.2(7) 8_565 8_565
O31 P15 O3 128.5(8) 8_565 8_565
O3 P15 O3 24.2(7) . 8_565
P15 P15 O31 28.6(4) 8_565 .
O31 P15 O31 113.5(5) 8_565 .
O3 P15 O31 111.1(10) . .
O3 P15 O31 88.8(9) 8_565 .
P15 P15 C84 96.7(8) 8_565 8_565
O31 P15 C84 106.5(10) 8_565 8_565
O3 P15 C84 103.3(7) . 8_565
O3 P15 C84 105.4(7) 8_565 8_565
O31 P15 C84 113.3(10) . 8_565
P15 P15 C84 70.0(8) 8_565 .
O31 P15 C84 128.7(8) 8_565 .
O3 P15 C84 104.6(7) . .
O3 P15 C84 95.6(8) 8_565 .
O31 P15 C84 88.7(9) . .
C84 P15 C84 26.7(10) 8_565 .
C4 C1 C2 111.5(10) . .
C4 C1 C3 110.6(9) . .
C2 C1 C3 108.1(10) . .
C4 C1 P1 109.1(7) . .
C2 C1 P1 108.5(7) . .
C3 C1 P1 109.0(7) . .
C1 C2 H2A 109.5 . .
C1 C2 H2B 109.5 . .
H2A C2 H2B 109.5 . .
C1 C2 H2C 109.5 . .
H2A C2 H2C 109.5 . .
H2B C2 H2C 109.5 . .
C1 C3 H3A 109.5 . .
C1 C3 H3B 109.5 . .
H3A C3 H3B 109.5 . .
C1 C3 H3C 109.5 . .
H3A C3 H3C 109.5 . .
H3B C3 H3C 109.5 . .
C1 C4 H4A 109.5 . .
C1 C4 H4B 109.5 . .
H4A C4 H4B 109.5 . .
C1 C4 H4C 109.5 . .
H4A C4 H4C 109.5 . .
H4B C4 H4C 109.5 . .
C8 C5 C6 111.2(12) . .
C8 C5 C7 108.9(9) . .
C6 C5 C7 109.2(12) . .
C8 C5 P2 109.7(7) . .
C6 C5 P2 108.3(7) . .
C7 C5 P2 109.5(7) . .
C5 C6 H6A 109.5 . .
C5 C6 H6B 109.5 . .
H6A C6 H6B 109.5 . .
C5 C6 H6C 109.5 . .
H6A C6 H6C 109.5 . .
H6B C6 H6C 109.5 . .
C5 C7 H7A 109.5 . .
C5 C7 H7B 109.5 . .
H7A C7 H7B 109.5 . .
C5 C7 H7C 109.5 . .
H7A C7 H7C 109.5 . .
H7B C7 H7C 109.5 . .
C5 C8 H8A 109.5 . .
C5 C8 H8B 109.5 . .
H8A C8 H8B 109.5 . .
C5 C8 H8C 109.5 . .
H8A C8 H8C 109.5 . .
H8B C8 H8C 109.5 . .
C12 C9 C11 110.6(12) . .
C12 C9 C10 111.0(13) . .
C11 C9 C10 107.4(11) . .
C12 C9 P3 109.8(7) . .
C11 C9 P3 108.8(6) . .
C10 C9 P3 109.2(6) . .
C9 C10 H10A 109.5 . .
C9 C10 H10B 109.5 . .
H10A C10 H10B 109.5 . .
C9 C10 H10C 109.5 . .
H10A C10 H10C 109.5 . .
H10B C10 H10C 109.5 . .
C9 C11 H11A 109.5 . .
C9 C11 H11B 109.5 . .
H11A C11 H11B 109.5 . .
C9 C11 H11C 109.5 . .
H11A C11 H11C 109.5 . .
H11B C11 H11C 109.5 . .
C9 C12 H12A 109.5 . .
C9 C12 H12B 109.5 . .
H12A C12 H12B 109.5 . .
C9 C12 H12C 109.5 . .
H12A C12 H12C 109.5 . .
H12B C12 H12C 109.5 . .
C14 C13 C16 110.2(8) . .
C14 C13 C15 109.9(10) . .
C16 C13 C15 108.7(9) . .
C14 C13 P4 110.0(6) . .
C16 C13 P4 109.0(5) . .
C15 C13 P4 109.0(6) . .
C13 C14 H14A 109.5 . .
C13 C14 H14B 109.5 . .
H14A C14 H14B 109.5 . .
C13 C14 H14C 109.5 . .
H14A C14 H14C 109.5 . .
H14B C14 H14C 109.5 . .
C13 C15 H15A 109.5 . .
C13 C15 H15B 109.5 . .
H15A C15 H15B 109.5 . .
C13 C15 H15C 109.5 . .
H15A C15 H15C 109.5 . .
H15B C15 H15C 109.5 . .
C13 C16 H16A 109.5 . .
C13 C16 H16B 109.5 . .
H16A C16 H16B 109.5 . .
C13 C16 H16C 109.5 . .
H16A C16 H16C 109.5 . .
H16B C16 H16C 109.5 . .
C18 C17 C20 109.4(8) . .
C18 C17 C19 111.4(9) . .
C20 C17 C19 109.6(8) . .
C18 C17 P5 109.6(6) . .
C20 C17 P5 107.7(6) . .
C19 C17 P5 109.1(6) . .
C17 C18 H18A 109.5 . .
C17 C18 H18B 109.5 . .
H18A C18 H18B 109.5 . .
C17 C18 H18C 109.5 . .
H18A C18 H18C 109.5 . .
H18B C18 H18C 109.5 . .
C17 C19 H19A 109.5 . .
C17 C19 H19B 109.5 . .
H19A C19 H19B 109.5 . .
C17 C19 H19C 109.5 . .
H19A C19 H19C 109.5 . .
H19B C19 H19C 109.5 . .
C17 C20 H20A 109.5 . .
C17 C20 H20B 109.5 . .
H20A C20 H20B 109.5 . .
C17 C20 H20C 109.5 . .
H20A C20 H20C 109.5 . .
H20B C20 H20C 109.5 . .
C22 C21 C24 108.8(13) . .
C22 C21 C23 111.6(13) . .
C24 C21 C23 109.2(8) . .
C22 C21 P6 107.9(6) . .
C24 C21 P6 110.5(7) . .
C23 C21 P6 108.8(8) . .
C21 C22 H22A 109.5 . .
C21 C22 H22B 109.5 . .
H22A C22 H22B 109.5 . .
C21 C22 H22C 109.5 . .
H22A C22 H22C 109.5 . .
H22B C22 H22C 109.5 . .
C21 C23 H23A 109.5 . .
C21 C23 H23B 109.5 . .
H23A C23 H23B 109.5 . .
C21 C23 H23C 109.5 . .
H23A C23 H23C 109.5 . .
H23B C23 H23C 109.5 . .
C21 C24 H24A 109.5 . .
C21 C24 H24B 109.5 . .
H24A C24 H24B 109.5 . .
C21 C24 H24C 109.5 . .
H24A C24 H24C 109.5 . .
H24B C24 H24C 109.5 . .
C26 C25 C28 109.9(10) . .
C26 C25 C27 109.6(10) . .
C28 C25 C27 110.3(9) . .
C26 C25 P7 108.8(7) . .
C28 C25 P7 109.8(7) . .
C27 C25 P7 108.4(6) . .
C25 C26 H26A 109.5 . .
C25 C26 H26B 109.5 . .
H26A C26 H26B 109.5 . .
C25 C26 H26C 109.5 . .
H26A C26 H26C 109.5 . .
H26B C26 H26C 109.5 . .
C25 C27 H27A 109.5 . .
C25 C27 H27B 109.5 . .
H27A C27 H27B 109.5 . .
C25 C27 H27C 109.5 . .
H27A C27 H27C 109.5 . .
H27B C27 H27C 109.5 . .
C25 C28 H28A 109.5 . .
C25 C28 H28B 109.5 . .
H28A C28 H28B 109.5 . .
C25 C28 H28C 109.5 . .
H28A C28 H28C 109.5 . .
H28B C28 H28C 109.5 . .
C30 C29 C31 111.1(8) . .
C30 C29 C32 109.9(7) . .
C31 C29 C32 109.5(7) . .
C30 C29 P8 109.6(5) . .
C31 C29 P8 108.2(5) . .
C32 C29 P8 108.5(5) . .
C29 C30 H30A 109.5 . .
C29 C30 H30B 109.5 . .
H30A C30 H30B 109.5 . .
C29 C30 H30C 109.5 . .
H30A C30 H30C 109.5 . .
H30B C30 H30C 109.5 . .
C29 C31 H31A 109.5 . .
C29 C31 H31B 109.5 . .
H31A C31 H31B 109.5 . .
C29 C31 H31C 109.5 . .
H31A C31 H31C 109.5 . .
H31B C31 H31C 109.5 . .
C29 C32 H32A 109.5 . .
C29 C32 H32B 109.5 . .
H32A C32 H32B 109.5 . .
C29 C32 H32C 109.5 . .
H32A C32 H32C 109.5 . .
H32B C32 H32C 109.5 . .
C33 N1 C37 120.0 . .
C33 N1 Mn1 119.1(5) . .
C37 N1 Mn1 120.2(5) . .
C34 C33 N1 120.0 . .
C34 C33 H33 120.0 . .
N1 C33 H33 120.0 . .
C33 C34 C35 120.0 . .
C33 C34 H34 120.0 . .
C35 C34 H34 120.0 . .
C34 C35 C36 120.0 . .
C34 C35 H35 120.0 . .
C36 C35 H35 120.0 . .
C37 C36 C35 120.0 . .
C37 C36 H36 120.0 . .
C35 C36 H36 120.0 . .
C36 C37 N1 120.0 . .
C36 C37 H37 120.0 . .
N1 C37 H37 120.0 . .
C33' N1' C37' 120.0 . .
C33' N1' Mn1 117.3(9) . .
C37' N1' Mn1 118.1(9) . .
C34' C33' N1' 120.0 . .
C34' C33' H33' 120.0 . .
N1' C33' H33' 120.0 . .
C33' C34' C35' 120.0 . .
C33' C34' H34' 120.0 . .
C35' C34' H34' 120.0 . .
C36' C35' C34' 120.0 . .
C36' C35' H35' 120.0 . .
C34' C35' H35' 120.0 . .
C35' C36' C37' 120.0 . .
C35' C36' H36' 120.0 . .
C37' C36' H36' 120.0 . .
C36' C37' N1' 120.0 . .
C36' C37' H37' 120.0 . .
N1' C37' H37' 120.0 . .
C38 N2 C42 120.0 . .
C38 N2 Mn2 120.5(3) . .
C42 N2 Mn2 118.5(3) . .
N2 C38 C39 120.0 . .
N2 C38 H38 120.0 . .
C39 C38 H38 120.0 . .
C38 C39 C40 120.0 . .
C38 C39 H39 120.0 . .
C40 C39 H39 120.0 . .
C41 C40 C39 120.0 . .
C41 C40 H40 120.0 . .
C39 C40 H40 120.0 . .
C40 C41 C42 120.0 . .
C40 C41 H41 120.0 . .
C42 C41 H41 120.0 . .
C41 C42 N2 120.0 . .
C41 C42 H42 120.0 . .
N2 C42 H42 120.0 . .
C43 N3 C47 120.0 . .
C43 N3 Mn3 117.3(3) . .
C47 N3 Mn3 122.2(3) . .
C44 C43 N3 120.0 . .
C44 C43 H43 120.0 . .
N3 C43 H43 120.0 . .
C43 C44 C45 120.0 . .
C43 C44 H44 120.0 . .
C45 C44 H44 120.0 . .
C46 C45 C44 120.0 . .
C46 C45 H45 120.0 . .
C44 C45 H45 120.0 . .
C45 C46 C47 120.0 . .
C45 C46 H46 120.0 . .
C47 C46 H46 120.0 . .
C46 C47 N3 120.0 . .
C46 C47 H47 120.0 . .
N3 C47 H47 120.0 . .
C48 N4 C52 120.0 . .
C48 N4 Mn4 120.3(3) . .
C52 N4 Mn4 119.4(2) . .
C49 C48 N4 120.0 . .
C49 C48 H48 120.0 . .
N4 C48 H48 120.0 . .
C50 C49 C48 120.0 . .
C50 C49 H49 120.0 . .
C48 C49 H49 120.0 . .
C49 C50 C51 120.0 . .
C49 C50 H50 120.0 . .
C51 C50 H50 120.0 . .
C50 C51 C52 120.0 . .
C50 C51 H51 120.0 . .
C52 C51 H51 120.0 . .
C51 C52 N4 120.0 . .
C51 C52 H52 120.0 . .
N4 C52 H52 120.0 . .
C53 N5 C57 120.0 . .
C53 N5 Mn5 126.4(8) . .
C57 N5 Mn5 113.6(8) . .
C54 C53 N5 120.0 . .
C54 C53 H53 120.0 . .
N5 C53 H53 120.0 . .
C53 C54 C55 120.0 . .
C53 C54 H54 120.0 . .
C55 C54 H54 120.0 . .
C56 C55 C54 120.0 . .
C56 C55 H55 120.0 . .
C54 C55 H55 120.0 . .
C57 C56 C55 120.0 . .
C57 C56 H56 120.0 . .
C55 C56 H56 120.0 . .
C56 C57 N5 120.0 . .
C56 C57 H57 120.0 . .
N5 C57 H57 120.0 . .
C53' N5' C57' 120.0 . .
C53' N5' Mn5 123.3(11) . .
C57' N5' Mn5 116.3(11) . .
N5' C53' C54' 120.0 . .
N5' C53' H53' 120.0 . .
C54' C53' H53' 120.0 . .
C53' C54' C55' 120.0 . .
C53' C54' H54' 120.0 . .
C55' C54' H54' 120.0 . .
C56' C55' C54' 120.0 . .
C56' C55' H55' 120.0 . .
C54' C55' H55' 120.0 . .
C57' C56' C55' 120.0 . .
C57' C56' H56' 120.0 . .
C55' C56' H56' 120.0 . .
C56' C57' N5' 120.0 . .
C56' C57' H57' 120.0 . .
N5' C57' H57' 120.0 . .
C53" N5" C57" 120.0 . .
C53" N5" Mn5 118.6(14) . .
C57" N5" Mn5 120.0(14) . .
C54" C53" N5" 120.0 . .
C54" C53" H53" 120.0 . .
N5" C53" H53" 120.0 . .
C53" C54" C55" 120.0 . .
C53" C54" H54" 120.0 . .
C55" C54" H54" 120.0 . .
C56" C55" C54" 120.0 . .
C56" C55" H55" 120.0 . .
C54" C55" H55" 120.0 . .
C55" C56" C57" 120.0 . .
C55" C56" H56" 120.0 . .
C57" C56" H56" 120.0 . .
C56" C57" N5" 120.0 . .
C56" C57" H57" 120.0 . .
N5" C57" H57" 120.0 . .
C58 N6 C62 120.0 . .
C58 N6 Mn6 119.2(5) . .
C62 N6 Mn6 118.6(5) . .
C59 C58 N6 120.0 . .
C59 C58 H58 120.0 . .
N6 C58 H58 120.0 . .
C58 C59 C60 120.0 . .
C58 C59 H59 120.0 . .
C60 C59 H59 120.0 . .
C59 C60 C61 120.0 . .
C59 C60 H60 120.0 . .
C61 C60 H60 120.0 . .
C62 C61 C60 120.0 . .
C62 C61 H61 120.0 . .
C60 C61 H61 120.0 . .
C61 C62 N6 120.0 . .
C61 C62 H62 120.0 . .
N6 C62 H62 120.0 . .
C58' N6' C62' 120.0 . .
C58' N6' Mn6 124.5(7) . .
C62' N6' Mn6 115.0(7) . .
N6' C58' C59' 120.0 . .
N6' C58' H58' 120.0 . .
C59' C58' H58' 120.0 . .
C60' C59' C58' 120.0 . .
C60' C59' H59' 120.0 . .
C58' C59' H59' 120.0 . .
C59' C60' C61' 120.0 . .
C59' C60' H60' 120.0 . .
C61' C60' H60' 120.0 . .
C60' C61' C62' 120.0 . .
C60' C61' H61' 120.0 . .
C62' C61' H61' 120.0 . .
C61' C62' N6' 120.0 . .
C61' C62' H62' 120.0 . .
N6' C62' H62' 120.0 . .
C66 C63 C65 109.5(7) . .
C66 C63 C64 112.3(9) . .
C65 C63 C64 108.3(7) . .
C66 C63 P9 109.7(6) . .
C65 C63 P9 110.2(6) . .
C64 C63 P9 106.8(6) . .
C63 C64 H64A 109.5 . .
C63 C64 H64B 109.5 . .
H64A C64 H64B 109.5 . .
C63 C64 H64C 109.5 . .
H64A C64 H64C 109.5 . .
H64B C64 H64C 109.5 . .
C63 C65 H65A 109.5 . .
C63 C65 H65B 109.5 . .
H65A C65 H65B 109.5 . .
C63 C65 H65C 109.5 . .
H65A C65 H65C 109.5 . .
H65B C65 H65C 109.5 . .
C63 C66 H66A 109.5 . .
C63 C66 H66B 109.5 . .
H66A C66 H66B 109.5 . .
C63 C66 H66C 109.5 . .
H66A C66 H66C 109.5 . .
H66B C66 H66C 109.5 . .
C70 C67 C68 110.8(7) . .
C70 C67 C69 110.0(7) . .
C68 C67 C69 110.1(7) . .
C70 C67 P10 108.9(5) . .
C68 C67 P10 110.0(5) . .
C69 C67 P10 107.0(5) . .
C67 C68 H68A 109.5 . .
C67 C68 H68B 109.5 . .
H68A C68 H68B 109.5 . .
C67 C68 H68C 109.5 . .
H68A C68 H68C 109.5 . .
H68B C68 H68C 109.5 . .
C67 C69 H69A 109.5 . .
C67 C69 H69B 109.5 . .
H69A C69 H69B 109.5 . .
C67 C69 H69C 109.5 . .
H69A C69 H69C 109.5 . .
H69B C69 H69C 109.5 . .
C67 C70 H70A 109.5 . .
C67 C70 H70B 109.5 . .
H70A C70 H70B 109.5 . .
C67 C70 H70C 109.5 . .
H70A C70 H70C 109.5 . .
H70B C70 H70C 109.5 . .
C72 C71 C73 109.7(6) . 8_565
C72 C71 C73 109.7(6) . .
C73 C71 C73 111.5(9) 8_565 .
C72 C71 P11 109.2(7) . .
C73 C71 P11 108.3(5) 8_565 .
C73 C71 P11 108.3(5) . .
C71 C72 H72A 109.5 . .
C71 C72 H72B 109.5 . .
H72A C72 H72B 109.5 . .
C71 C72 H72C 109.5 . .
H72A C72 H72C 109.5 . .
H72B C72 H72C 109.5 . .
C71 C73 H73A 109.5 . .
C71 C73 H73B 109.5 . .
H73A C73 H73B 109.5 . .
C71 C73 H73C 109.5 . .
H73A C73 H73C 109.5 . .
H73B C73 H73C 109.5 . .
C76 C74 C76 111.2(9) . 8_565
C76 C74 C75 110.5(5) . .
C76 C74 C75 110.5(5) 8_565 .
C76 C74 P12 108.7(5) . .
C76 C74 P12 108.7(5) 8_565 .
C75 C74 P12 107.1(7) . .
C74 C75 H75A 109.5 . .
C74 C75 H75B 109.5 . .
H75A C75 H75B 109.5 . .
C74 C75 H75C 109.5 . .
H75A C75 H75C 109.5 . .
H75B C75 H75C 109.5 . .
C74 C76 H76A 109.5 . .
C74 C76 H76B 109.5 . .
H76A C76 H76B 109.5 . .
C74 C76 H76C 109.5 . .
H76A C76 H76C 109.5 . .
H76B C76 H76C 109.5 . .
C78 C77 C78 111.8(10) . 8_565
C78 C77 C79 110.2(6) . .
C78 C77 C79 110.2(6) 8_565 .
C78 C77 P13 107.9(5) . .
C78 C77 P13 107.9(5) 8_565 .
C79 C77 P13 108.6(7) . .
C77 C78 H78A 109.5 . .
C77 C78 H78B 109.5 . .
H78A C78 H78B 109.5 . .
C77 C78 H78C 109.5 . .
H78A C78 H78C 109.5 . .
H78B C78 H78C 109.5 . .
C77 C79 H79A 109.5 . .
C77 C79 H79B 109.5 . .
H79A C79 H79B 109.5 . .
C77 C79 H79C 109.5 . .
H79A C79 H79C 109.5 . .
H79B C79 H79C 109.5 . .
C82 C80 C83 110.6(6) . .
C82 C80 C81 111.1(6) . .
C83 C80 C81 109.6(6) . .
C82 C80 P14 109.1(5) . .
C83 C80 P14 109.0(5) . .
C81 C80 P14 107.4(5) . .
C80 C81 H81A 109.5 . .
C80 C81 H81B 109.5 . .
H81A C81 H81B 109.5 . .
C80 C81 H81C 109.5 . .
H81A C81 H81C 109.5 . .
H81B C81 H81C 109.5 . .
C80 C82 H82A 109.5 . .
C80 C82 H82B 109.5 . .
H82A C82 H82B 109.5 . .
C80 C82 H82C 109.5 . .
H82A C82 H82C 109.5 . .
H82B C82 H82C 109.5 . .
C80 C83 H83A 109.5 . .
C80 C83 H83B 109.5 . .
H83A C83 H83B 109.5 . .
C80 C83 H83C 109.5 . .
H83A C83 H83C 109.5 . .
H83B C83 H83C 109.5 . .
C85 C86 C84 44.1(17) 8_565 .
N7 C88 C89 177.8(13) . .
P6 O2 Mn4 144.1(4) . .
O3 O3 P15 85.6(8) 8_565 .
O3 O3 P15 70.1(7) 8_565 8_565
P15 O3 P15 15.5(14) . 8_565
Mn13 O5 Mn9 121.6(2) . .
Mn13 O5 Mn8 116.1(2) . .
Mn9 O5 Mn8 109.8(2) . .
Mn13 O5 Mn12 111.9(2) . .
Mn9 O5 Mn12 97.70(17) . .
Mn8 O5 Mn12 94.99(18) . .
Mn8 O6 Mn8 119.1(3) . 8_565
Mn8 O6 Mn12 105.5(2) . .
Mn8 O6 Mn12 105.5(2) 8_565 .
Mn9 O7 Mn10 114.3(2) . .
Mn9 O7 Mn7 118.3(2) . .
Mn10 O7 Mn7 112.33(19) . .
Mn9 O7 Mn12 101.55(18) . .
Mn10 O7 Mn12 103.75(19) . .
Mn7 O7 Mn12 104.08(18) . .
P12 O8 Mn13 119.4(3) . .
P13 O10 Mn11 118.6(4) . .
P9 O11 Mn8 134.1(3) . .
P9 O11 Mn9 131.7(3) . .
Mn8 O11 Mn9 91.66(17) . .
P14 O12 Mn13 118.7(3) . .
Mn11 O13 Mn10 114.98(18) . 8_565
Mn11 O13 Mn10 114.98(18) . .
Mn10 O13 Mn10 117.5(3) 8_565 .
Mn11 O13 Mn12 109.7(3) . .
Mn10 O13 Mn12 98.08(19) 8_565 .
Mn10 O13 Mn12 98.08(19) . .
P10 O14 Mn9 122.8(3) . .
Mn7 O15 Mn7 120.6(3) 8_565 .
Mn7 O15 Mn12 101.9(2) 8_565 .
Mn7 O15 Mn12 101.9(2) . .
P11 O16 Mn8 122.3(3) . .
P10 O17 Mn10 119.4(3) . .
Mn11 O18 Mn13 116.28(18) . 8_565
Mn11 O18 Mn13 116.28(18) . .
Mn13 O18 Mn13 117.4(3) 8_565 .
P13 O19 Mn10 120.3(3) . .
P5 O20 Mn4 143.7(4) . .
P14 O21 Mn8 120.1(3) . .
P12 O22 Mn11 118.3(4) . .
P9 O23 Mn7 127.5(3) . .
P6 O24 Mn3 142.2(3) . .
P14 O25 Mn9 119.5(3) . .
P2 O28 Mn3 144.0(4) . .
P15 O31 P15 9.3(9) 8_565 .
P15 O31 Mn7 140.8(6) 8_565 .
P15 O31 Mn7 131.9(5) . .
P8 O32 Mn6 141.7(3) . .
P4 O34 Mn4 144.3(4) . .
P3 O36 Mn1 144.6(4) . .
P10 O38 Mn7 121.0(3) . .
P8 O39 Mn2 144.9(4) . .
P3 O40 Mn2 141.5(4) . .
P7 O42 Mn5 141.4(4) . .
P5 O46 Mn1 143.2(4) . .
P7 O47 Mn1 143.1(4) . .
P2 O48 Mn4 144.7(4) . .
P7 O50 Mn6 143.8(4) . .
P2 O51 Mn2 145.3(4) . .
P8 O53 Mn3 144.1(4) . .
P4 O56 Mn5 142.9(4) . .
P6 O59 Mn5 144.3(5) . .
P1 O60 Mn3 144.0(4) . .
P3 O61 Mn6 143.6(4) . .
P5 O63 Mn2 144.1(4) . .
P4 O64 Mn1 141.8(4) . .
P1 O69 Mn6 142.7(4) . .
P1 O96 Mn5 142.5(4) . .
C84 C85 C86 88(3) 8_565 8_565
C84 C85 C85 75(2) 8_565 8_565
C86 C85 C85 162.2(19) 8_565 8_565
C84 C85 C84 33.2(16) 8_565 .
C86 C85 C84 121(3) 8_565 .
C85 C85 C84 41.4(14) 8_565 .
C87 C87 C84 92.0(9) 8_565 .
C87 C87 C84 62.0(8) 8_565 8_565
C84 C87 C84 29.9(12) . 8_565
C84 C84 C85 105(2) 8_565 8_565
C84 C84 C86 153.1(13) 8_565 .
C85 C84 C86 48(2) 8_565 .
C84 C84 C85 41.4(14) 8_565 .
C85 C84 C85 64(3) 8_565 .
C86 C84 C85 112(2) . .
C84 C84 C87 88.0(9) 8_565 .
C85 C84 C87 126(2) 8_565 .
C86 C84 C87 109.8(16) . .
C85 C84 C87 111.6(16) . .
C84 C84 C87 62.1(8) 8_565 8_565
C85 C84 C87 129.3(19) 8_565 8_565
C86 C84 C87 133.6(16) . 8_565
C85 C84 C87 89.8(15) . 8_565
C87 C84 C87 25.9(12) . 8_565
C84 C84 P15 83.3(8) 8_565 8_565
C85 C84 P15 126.7(18) 8_565 8_565
C86 C84 P15 109.3(13) . 8_565
C85 C84 P15 107.5(14) . 8_565
C87 C84 P15 106.7(11) . 8_565
C87 C84 P15 101.7(10) 8_565 8_565
C84 C84 P15 70.0(8) 8_565 .
C85 C84 P15 128.9(19) 8_565 .
C86 C84 P15 121.2(13) . .
C85 C84 P15 96.4(14) . .
C87 C84 P15 105.3(11) . .
C87 C84 P15 94.8(10) 8_565 .
P15 C84 P15 13.3(12) 8_565 .
N8 C90 C91 173(2) . .
N9 C92 C93 176.3(16) . .
C94 N10 C94 91(5) 8_565 .
N10 C94 C95 177(5) . .
N10 C94 C94 45(2) . 8_565
C95 C94 C94 132(3) . 8_565
C95' C95 C94 123(5) 8_565 .
C94' N10' C94' 80(4) . 8_565
N10' C94' C95' 174(3) . .
N10' C94' C94' 50.1(19) . 8_565
C95' C94' C94' 124.3(18) . 8_565
C95 C95' C94' 115(4) 8_565 .

loop_
_geom_bond_atom_site_label_1
_geom_bond_atom_site_label_2
_geom_bond_distance
_geom_bond_site_symmetry_2
Mn1 O46 1.846(6) .
Mn1 O47 1.848(6) .
Mn1 O36 1.849(6) .
Mn1 O64 1.856(6) .
Mn1 N1' 2.244(11) .
Mn1 N1 2.272(6) .
Mn2 O51 1.849(6) .
Mn2 O63 1.852(5) .
Mn2 O40 1.862(6) .
Mn2 O39 1.864(6) .
Mn2 N2 2.225(4) .
Mn3 O60 1.850(6) .
Mn3 O28 1.853(6) .
Mn3 O53 1.867(6) .
Mn3 O24 1.867(5) .
Mn3 N3 2.275(4) .
Mn4 O48 1.836(6) .
Mn4 O20 1.852(6) .
Mn4 O34 1.855(6) .
Mn4 O2 1.871(6) .
Mn4 N4 2.215(4) .
Mn5 O59 1.858(7) .
Mn5 O42 1.863(6) .
Mn5 O56 1.866(6) .
Mn5 O96 1.880(6) .
Mn5 N5 2.234(10) .
Mn5 N5" 2.235(18) .
Mn5 N5' 2.271(12) .
Mn6 O61 1.858(6) .
Mn6 O50 1.862(6) .
Mn6 O32 1.866(5) .
Mn6 O69 1.870(7) .
Mn6 N6' 2.254(9) .
Mn6 N6 2.282(7) .
Mn7 O31 1.971(6) .
Mn7 O38 1.977(5) .
Mn7 O15 2.018(3) .
Mn7 O23 2.087(5) .
Mn7 O7 2.099(4) .
Mn8 O6 1.845(3) .
Mn8 O16 1.897(4) .
Mn8 O21 1.944(5) .
Mn8 O5 1.949(4) .
Mn8 O11 2.189(5) .
Mn8 Mn9 3.1582(15) .
Mn8 Mn12 3.1723(16) .
Mn8 Mn8 3.182(2) 8_565
Mn9 O14 1.883(4) .
Mn9 O5 1.911(4) .
Mn9 O7 1.913(4) .
Mn9 O25 1.918(5) .
Mn9 O11 2.214(5) .
Mn9 Mn12 3.2124(12) .
Mn9 Mn10 3.2337(14) .
Mn10 O17 1.916(5) .
Mn10 O13 1.920(3) .
Mn10 O19 1.928(4) .
Mn10 O7 1.935(4) .
Mn10 Cl3 2.647(2) .
Mn10 Cl4 2.7037(19) .
Mn10 Mn11 3.2374(15) .
Mn11 O18 1.872(6) .
Mn11 O10 1.890(6) .
Mn11 O22 1.905(6) .
Mn11 O13 1.919(6) .
Mn11 Cl4 2.6989(18) 8_565
Mn11 Cl4 2.6990(18) .
Mn11 P13 2.959(3) .
Mn11 Mn13 3.1914(16) 8_565
Mn11 Mn13 3.1915(16) .
Mn11 Mn10 3.2373(15) 8_565
Mn12 O6 2.134(6) .
Mn12 O7 2.226(4) 8_565
Mn12 O7 2.226(4) .
Mn12 O5 2.339(4) 8_565
Mn12 O5 2.339(4) .
Mn12 O15 2.365(7) .
Mn12 O13 2.400(6) .
Mn12 Mn8 3.1722(16) 8_565
Mn12 Mn9 3.2124(12) 8_565
Mn13 O12 1.884(5) .
Mn13 O18 1.886(3) .
Mn13 O5 1.894(4) .
Mn13 O8 1.904(4) .
Mn13 Cl2 2.693(2) .
Mn13 Cl4 2.7566(19) .
Mn13 P14 2.958(2) .
Mn13 Mn13 3.222(2) 8_565
Cl2 Mn13 2.693(2) 8_565
Cl3 Mn10 2.647(2) 8_565
P1 O69 1.475(7) .
P1 O96 1.483(6) .
P1 O60 1.501(7) .
P1 C1 1.813(8) .
P2 O51 1.489(6) .
P2 O28 1.489(6) .
P2 O48 1.490(6) .
P2 C5 1.810(9) .
P3 O36 1.490(6) .
P3 O61 1.494(6) .
P3 O40 1.494(6) .
P3 C9 1.817(8) .
P4 O34 1.478(6) .
P4 O56 1.500(6) .
P4 O64 1.501(6) .
P4 C13 1.802(8) .
P5 O63 1.487(6) .
P5 O20 1.498(6) .
P5 O46 1.500(6) .
P5 C17 1.811(7) .
P6 O2 1.484(7) .
P6 O59 1.488(8) .
P6 O24 1.488(5) .
P6 C21 1.810(9) .
P7 O42 1.491(6) .
P7 O50 1.496(6) .
P7 O47 1.496(6) .
P7 C25 1.814(8) .
P8 O39 1.476(6) .
P8 O53 1.488(6) .
P8 O32 1.489(6) .
P8 C29 1.828(6) .
P9 O23 1.511(5) .
P9 O11 1.529(5) .
P9 O1 1.544(6) .
P9 C63 1.791(8) .
P10 O38 1.508(5) .
P10 O17 1.542(5) .
P10 O14 1.552(5) .
P10 C67 1.819(7) .
P11 O9 1.524(7) .
P11 O16 1.543(5) 8_565
P11 O16 1.543(5) .
P11 C71 1.812(10) .
P12 O8 1.538(5) .
P12 O8 1.538(5) 8_565
P12 O22 1.552(6) .
P12 C74 1.810(9) .
P13 O19 1.538(5) 8_565
P13 O19 1.538(5) .
P13 O10 1.546(7) .
P13 C77 1.826(9) .
P14 O21 1.529(5) .
P14 O25 1.541(5) .
P14 O12 1.549(5) .
P14 C80 1.803(7) .
P15 P15 0.45(4) 8_565
P15 O31 1.328(18) 8_565
P15 O3 1.576(10) .
P15 O3 1.671(12) 8_565
P15 O31 1.703(19) .
P15 C84 1.833(16) 8_565
P15 C84 1.937(17) .
C1 C4 1.503(13) .
C1 C2 1.534(15) .
C1 C3 1.535(15) .
C2 H2A 0.9800 .
C2 H2B 0.9800 .
C2 H2C 0.9800 .
C3 H3A 0.9800 .
C3 H3B 0.9800 .
C3 H3C 0.9800 .
C4 H4A 0.9800 .
C4 H4B 0.9800 .
C4 H4C 0.9800 .
C5 C8 1.498(13) .
C5 C6 1.498(16) .
C5 C7 1.524(14) .
C6 H6A 0.9800 .
C6 H6B 0.9800 .
C6 H6C 0.9800 .
C7 H7A 0.9800 .
C7 H7B 0.9800 .
C7 H7C 0.9800 .
C8 H8A 0.9800 .
C8 H8B 0.9800 .
C8 H8C 0.9800 .
C9 C12 1.461(14) .
C9 C11 1.489(13) .
C9 C10 1.497(14) .
C10 H10A 0.9800 .
C10 H10B 0.9800 .
C10 H10C 0.9800 .
C11 H11A 0.9800 .
C11 H11B 0.9800 .
C11 H11C 0.9800 .
C12 H12A 0.9800 .
C12 H12B 0.9800 .
C12 H12C 0.9800 .
C13 C14 1.516(14) .
C13 C16 1.525(11) .
C13 C15 1.529(13) .
C14 H14A 0.9800 .
C14 H14B 0.9800 .
C14 H14C 0.9800 .
C15 H15A 0.9800 .
C15 H15B 0.9800 .
C15 H15C 0.9800 .
C16 H16A 0.9800 .
C16 H16B 0.9800 .
C16 H16C 0.9800 .
C17 C18 1.510(12) .
C17 C20 1.510(12) .
C17 C19 1.511(12) .
C18 H18A 0.9800 .
C18 H18B 0.9800 .
C18 H18C 0.9800 .
C19 H19A 0.9800 .
C19 H19B 0.9800 .
C19 H19C 0.9800 .
C20 H20A 0.9800 .
C20 H20B 0.9800 .
C20 H20C 0.9800 .
C21 C22 1.496(14) .
C21 C24 1.512(15) .
C21 C23 1.527(16) .
C22 H22A 0.9800 .
C22 H22B 0.9800 .
C22 H22C 0.9800 .
C23 H23A 0.9800 .
C23 H23B 0.9800 .
C23 H23C 0.9800 .
C24 H24A 0.9800 .
C24 H24B 0.9800 .
C24 H24C 0.9800 .
C25 C26 1.480(15) .
C25 C28 1.512(13) .
C25 C27 1.516(12) .
C26 H26A 0.9800 .
C26 H26B 0.9800 .
C26 H26C 0.9800 .
C27 H27A 0.9800 .
C27 H27B 0.9800 .
C27 H27C 0.9800 .
C28 H28A 0.9800 .
C28 H28B 0.9800 .
C28 H28C 0.9800 .
C29 C30 1.509(11) .
C29 C31 1.522(12) .
C29 C32 1.526(11) .
C30 H30A 0.9800 .
C30 H30B 0.9800 .
C30 H30C 0.9800 .
C31 H31A 0.9800 .
C31 H31B 0.9800 .
C31 H31C 0.9800 .
C32 H32A 0.9800 .
C32 H32B 0.9800 .
C32 H32C 0.9800 .
N1 C33 1.3900 .
N1 C37 1.3900 .
C33 C34 1.3900 .
C33 H33 0.9500 .
C34 C35 1.3900 .
C34 H34 0.9500 .
C35 C36 1.3900 .
C35 H35 0.9500 .
C36 C37 1.3900 .
C36 H36 0.9500 .
C37 H37 0.9500 .
N1' C33' 1.3900 .
N1' C37' 1.3900 .
C33' C34' 1.3900 .
C33' H33' 0.9500 .
C34' C35' 1.3900 .
C34' H34' 0.9500 .
C35' C36' 1.3900 .
C35' H35' 0.9500 .
C36' C37' 1.3900 .
C36' H36' 0.9500 .
C37' H37' 0.9500 .
N2 C38 1.3900 .
N2 C42 1.3900 .
C38 C39 1.3900 .
C38 H38 0.9500 .
C39 C40 1.3900 .
C39 H39 0.9500 .
C40 C41 1.3900 .
C40 H40 0.9500 .
C41 C42 1.3900 .
C41 H41 0.9500 .
C42 H42 0.9500 .
N3 C43 1.3900 .
N3 C47 1.3900 .
C43 C44 1.3900 .
C43 H43 0.9500 .
C44 C45 1.3900 .
C44 H44 0.9500 .
C45 C46 1.3900 .
C45 H45 0.9500 .
C46 C47 1.3900 .
C46 H46 0.9500 .
C47 H47 0.9500 .
N4 C48 1.3900 .
N4 C52 1.3900 .
C48 C49 1.3900 .
C48 H48 0.9500 .
C49 C50 1.3900 .
C49 H49 0.9500 .
C50 C51 1.3900 .
C50 H50 0.9500 .
C51 C52 1.3900 .
C51 H51 0.9500 .
C52 H52 0.9500 .
N5 C53 1.3900 .
N5 C57 1.3900 .
C53 C54 1.3900 .
C53 H53 0.9500 .
C54 C55 1.3900 .
C54 H54 0.9500 .
C55 C56 1.3900 .
C55 H55 0.9500 .
C56 C57 1.3900 .
C56 H56 0.9500 .
C57 H57 0.9500 .
N5' C53' 1.3900 .
N5' C57' 1.3900 .
C53' C54' 1.3900 .
C53' H53' 0.9500 .
C54' C55' 1.3900 .
C54' H54' 0.9500 .
C55' C56' 1.3900 .
C55' H55' 0.9500 .
C56' C57' 1.3900 .
C56' H56' 0.9500 .
C57' H57' 0.9500 .
N5" C53" 1.3900 .
N5" C57" 1.3900 .
C53" C54" 1.3900 .
C53" H53" 0.9500 .
C54" C55" 1.3900 .
C54" H54" 0.9500 .
C55" C56" 1.3900 .
C55" H55" 0.9500 .
C56" C57" 1.3900 .
C56" H56" 0.9500 .
C57" H57" 0.9500 .
N6 C58 1.3900 .
N6 C62 1.3900 .
C58 C59 1.3900 .
C58 H58 0.9500 .
C59 C60 1.3900 .
C59 H59 0.9500 .
C60 C61 1.3900 .
C60 H60 0.9500 .
C61 C62 1.3900 .
C61 H61 0.9500 .
C62 H62 0.9500 .
N6' C58' 1.3900 .
N6' C62' 1.3900 .
C58' C59' 1.3900 .
C58' H58' 0.9500 .
C59' C60' 1.3900 .
C59' H59' 0.9500 .
C60' C61' 1.3900 .
C60' H60' 0.9500 .
C61' C62' 1.3900 .
C61' H61' 0.9500 .
C62' H62' 0.9500 .
C63 C66 1.512(13) .
C63 C65 1.544(11) .
C63 C64 1.549(12) .
C64 H64A 0.9800 .
C64 H64B 0.9800 .
C64 H64C 0.9800 .
C65 H65A 0.9800 .
C65 H65B 0.9800 .
C65 H65C 0.9800 .
C66 H66A 0.9800 .
C66 H66B 0.9800 .
C66 H66C 0.9800 .
C67 C70 1.510(11) .
C67 C68 1.515(11) .
C67 C69 1.534(10) .
C68 H68A 0.9800 .
C68 H68B 0.9800 .
C68 H68C 0.9800 .
C69 H69A 0.9800 .
C69 H69B 0.9800 .
C69 H69C 0.9800 .
C70 H70A 0.9800 .
C70 H70B 0.9800 .
C70 H70C 0.9800 .
C71 C72 1.520(14) .
C71 C73 1.535(10) 8_565
C71 C73 1.535(10) .
C72 H72A 0.9800 .
C72 H72B 0.9800 .
C72 H72C 0.9800 .
C73 H73A 0.9800 .
C73 H73B 0.9800 .
C73 H73C 0.9800 .
C74 C76 1.532(9) .
C74 C76 1.532(9) 8_565
C74 C75 1.540(13) .
C75 H75A 0.9800 .
C75 H75B 0.9800 .
C75 H75C 0.9800 .
C76 H76A 0.9800 .
C76 H76B 0.9800 .
C76 H76C 0.9800 .
C77 C78 1.516(10) .
C77 C78 1.516(10) 8_565
C77 C79 1.522(15) .
C78 H78A 0.9800 .
C78 H78B 0.9800 .
C78 H78C 0.9800 .
C79 H79A 0.9800 .
C79 H79B 0.9800 .
C79 H79C 0.9800 .
C80 C82 1.526(10) .
C80 C83 1.535(10) .
C80 C81 1.552(10) .
C81 H81A 0.9800 .
C81 H81B 0.9800 .
C81 H81C 0.9800 .
C82 H82A 0.9800 .
C82 H82B 0.9800 .
C82 H82C 0.9800 .
C83 H83A 0.9800 .
C83 H83B 0.9800 .
C83 H83C 0.9800 .
C86 C85 1.13(3) 8_565
C86 C84 1.52(3) .
N7 C88 1.191(13) .
C88 C89 1.455(13) .
O3 O3 0.69(2) 8_565
O3 P15 1.671(12) 8_565
O6 Mn8 1.845(3) 8_565
O13 Mn10 1.920(3) 8_565
O15 Mn7 2.018(3) 8_565
O18 Mn13 1.886(3) 8_565
O31 P15 1.328(18) 8_565
C85 C84 1.06(3) 8_565
C85 C86 1.13(3) 8_565
C85 C85 1.44(7) 8_565
C85 C84 1.54(3) .
C87 C87 0.77(4) 8_565
C87 C84 1.55(2) .
C87 C84 1.76(2) 8_565
C84 C84 0.88(4) 8_565
C84 C85 1.06(3) 8_565
C84 C87 1.75(2) 8_565
C84 P15 1.833(16) 8_565
N8 C90 1.187(15) .
C90 C91 1.418(15) .
N9 C92 1.195(13) .
C92 C93 1.407(13) .
N10 C94 1.249(19) 8_565
N10 C94 1.249(19) .
C94 C95 1.474(19) .
C94 C94 1.78(8) 8_565
C95 C95' 1.03(5) 8_565
N10' C94' 1.262(17) .
N10' C94' 1.263(17) 8_565
C94' C95' 1.480(18) .
C94' C94' 1.62(6) 8_565
C95' C95 1.03(5) 8_565
O3W O3W' 1.60(7) .
